data_4312191
loop_
_publ_author_name
'Boris Quinodoz'
'Ga\"el Labat'
'Helen Stoeckli-Evans'
'Alex von Zelewsky'

_publ_section_title
;
 Chiral Induction in Self-Assembled Helicates: CHIRAGEN Type Ligands with
 Ferrocene Bridging Units
;
_journal_name_full 'Inorganic Chemistry'
_journal_page_first 7994
_journal_page_last 8004
_journal_paper_doi 10.1021/ic049913a
_journal_volume 43
_journal_year 2004
_chemical_formula_moiety 'C88 H84 Cu2 Fe2 N8, 3(C7 H8), 2(F6 P), 2(C H2 Cl2)'
_chemical_formula_sum 'C111 H112 Cl4 Cu2 F12 Fe2 N8 P2'
_chemical_formula_weight 2228.61
_space_group_IT_number 4
_symmetry_cell_setting monoclinic
_symmetry_space_group_name_Hall 'P 2yb'
_symmetry_space_group_name_H-M 'P 1 21 1'
_atom_sites_solution_hydrogens geom
_atom_sites_solution_primary direct
_atom_sites_solution_secondary difmap
_audit_creation_method SHELXL-97
_cell_angle_alpha 90.00
_cell_angle_beta 110.565(8)
_cell_angle_gamma 90.00
_cell_formula_units_Z 2
_cell_length_a 11.8843(8)
_cell_length_b 27.3956(14)
_cell_length_c 16.7683(13)
_cell_measurement_reflns_used 7997
_cell_measurement_temperature 153(2)
_cell_measurement_theta_max 25.94
_cell_measurement_theta_min 1.97
_cell_volume 5111.5(6)
_computing_cell_refinement 'CELL (Stoe IPDS Software, 2000)'
_computing_data_collection 'EXPOSE (Stoe IPDS Software, 2000)'
_computing_data_reduction 'INTEGRATE (Stoe IPDS Software, 2000)'
_computing_molecular_graphics 'PLATON99 (Spek, 1990)'
_computing_publication_material 'SHELXL-97 (Sheldrick, 1997)'
_computing_structure_refinement 'SHELXL-97 (Sheldrick, 1997)'
_computing_structure_solution 'SHELXS-97 (Sheldrick, 1990)'
_diffrn_ambient_temperature 153(2)
_diffrn_detector_area_resol_mean 0.81\%A
_diffrn_measured_fraction_theta_full 0.993
_diffrn_measured_fraction_theta_max 0.993
_diffrn_measurement_device_type 'STOE IPDS'
_diffrn_measurement_method 'phi oscillation'
_diffrn_radiation_monochromator graphite
_diffrn_radiation_source 'fine-focus sealed tube'
_diffrn_radiation_type MoK\a
_diffrn_radiation_wavelength 0.71073
_diffrn_reflns_av_R_equivalents 0.0455
_diffrn_reflns_av_sigmaI/netI 0.0709
_diffrn_reflns_limit_h_max 13
_diffrn_reflns_limit_h_min -14
_diffrn_reflns_limit_k_max 33
_diffrn_reflns_limit_k_min -33
_diffrn_reflns_limit_l_max 20
_diffrn_reflns_limit_l_min -20
_diffrn_reflns_number 40439
_diffrn_reflns_theta_full 25.94
_diffrn_reflns_theta_max 25.94
_diffrn_reflns_theta_min 1.97
_diffrn_standards_decay_% 0
_diffrn_standards_interval_time 0
_diffrn_standards_number 0
_exptl_absorpt_coefficient_mu 0.900
_exptl_absorpt_correction_T_max 0.792
_exptl_absorpt_correction_T_min 0.393
_exptl_absorpt_correction_type empirical
_exptl_absorpt_process_details 'DIFABS (PLATON99, Spek 1990)'
_exptl_crystal_colour red
_exptl_crystal_density_diffrn 1.448
_exptl_crystal_density_meas ?
_exptl_crystal_density_method 'not measured'
_exptl_crystal_description block
_exptl_crystal_F_000 2300
_exptl_crystal_size_max 0.30
_exptl_crystal_size_mid 0.25
_exptl_crystal_size_min 0.20
_refine_diff_density_max 0.670
_refine_diff_density_min -0.657
_refine_diff_density_rms 0.074
_refine_ls_abs_structure_details 'Flack H D (1983), Acta Cryst. A39, 876-881'
_refine_ls_abs_structure_Flack 0.011(10)
_refine_ls_extinction_method none
_refine_ls_goodness_of_fit_ref 0.965
_refine_ls_hydrogen_treatment constr
_refine_ls_matrix_type full
_refine_ls_number_parameters 1354
_refine_ls_number_reflns 19532
_refine_ls_number_restraints 1
_refine_ls_restrained_S_all 0.965
_refine_ls_R_factor_all 0.0620
_refine_ls_R_factor_gt 0.0478
_refine_ls_shift/su_max 0.004
_refine_ls_shift/su_mean <0.001
_refine_ls_structure_factor_coef Fsqd
_refine_ls_weighting_details 'calc w=1/[\s^2^(Fo^2^)+(0.0662P)^2^] where P=(Fo^2^+2Fc^2^)/3'
_refine_ls_weighting_scheme calc
_refine_ls_wR_factor_gt 0.1095
_refine_ls_wR_factor_ref 0.1138
_reflns_number_gt 15689
_reflns_number_total 19532
_reflns_threshold_expression I>2\s(I)
_cod_data_source_file ic049913asi20040120_092551_4.cif
_cod_data_source_block C5
_cod_depositor_comments
;
The following automatic conversions were performed:

'_exptl_crystal_density_meas' value 'none' was changed to '?' - the
value is perceived as not measured.

Automatic conversion script
Id: cif_fix_values 3008 2015-01-20 13:52:24Z robertas 

The following automatic conversions were performed:

data name '_atom_site_symetry_multiplicity' was replaced with
'_atom_site_symmetry_multiplicity' as specified in the replacement
file 'data/replacement-values/replacement_tags.lst'.

Automatic conversion script
Id: cif_correct_tags 9268 2022-04-12 08:56:07Z antanas 
;
_cod_original_sg_symbol_H-M 'P 21'
_cod_database_code 4312191

loop_
_symmetry_equiv_pos_as_xyz
'x, y, z'
'-x, y+1/2, -z'

loop_
_atom_site_label
_atom_site_type_symbol
_atom_site_fract_x
_atom_site_fract_y
_atom_site_fract_z
_atom_site_U_iso_or_equiv
_atom_site_adp_type
_atom_site_occupancy
_atom_site_symmetry_multiplicity
_atom_site_calc_flag
_atom_site_refinement_flags
_atom_site_disorder_assembly
_atom_site_disorder_group
Cu1 Cu 0.74841(5) -0.049212(19) -0.06946(3) 0.02497(12) Uani 1 1 d . . .
Cu2 Cu 0.99211(5) 0.055782(18) 0.39616(3) 0.02536(12) Uani 1 1 d . . .
Fe1 Fe 1.13430(5) 0.01233(2) 0.16021(3) 0.02048(12) Uani 1 1 d . . .
Fe2 Fe 0.60251(5) 0.01055(2) 0.16146(4) 0.02112(13) Uani 1 1 d . . .
N1 N 0.6692(3) 0.01860(14) -0.0614(2) 0.0238(7) Uani 1 1 d . . .
N2 N 0.8213(3) -0.01074(14) -0.1375(2) 0.0253(8) Uani 1 1 d . . .
N3 N 0.8804(3) -0.08845(13) 0.0255(2) 0.0223(7) Uani 1 1 d . . .
N4 N 0.6483(3) -0.10551(13) -0.0637(2) 0.0254(8) Uani 1 1 d . . .
N5 N 1.0234(3) 0.10445(12) 0.3117(2) 0.0232(7) Uani 1 1 d . . .
N6 N 0.8863(3) 0.10947(13) 0.4061(2) 0.0243(8) Uani 1 1 d . . .
N7 N 0.8995(3) -0.00991(13) 0.3787(2) 0.0231(7) Uani 1 1 d . . .
N8 N 1.1289(3) 0.01270(15) 0.4601(2) 0.0242(7) Uani 1 1 d . . .
C1 C 0.5825(4) 0.02976(16) -0.0297(3) 0.0254(9) Uani 1 1 d . . .
C2 C 0.5086(4) 0.07007(17) -0.0575(3) 0.0325(11) Uani 1 1 d . . .
H2A H 0.4492 0.0775 -0.0335 0.039 Uiso 1 1 calc R . .
C3 C 0.5220(5) 0.09917(19) -0.1201(3) 0.0414(12) Uani 1 1 d . . .
H3A H 0.4702 0.1263 -0.1411 0.050 Uiso 1 1 calc R . .
C4 C 0.6122(5) 0.08875(19) -0.1527(3) 0.0388(12) Uani 1 1 d . . .
H4A H 0.6227 0.1084 -0.1963 0.047 Uiso 1 1 calc R . .
C5 C 0.6859(4) 0.04923(16) -0.1201(3) 0.0264(9) Uani 1 1 d . . .
C6A C 0.7886(4) 0.03689(16) -0.1469(3) 0.0247(9) Uani 1 1 d . . .
C7 C 0.8522(5) 0.07121(18) -0.1756(3) 0.0356(11) Uani 1 1 d . . .
H7A H 0.8269 0.1043 -0.1828 0.043 Uiso 1 1 calc R . .
C8 C 0.9526(4) 0.0568(2) -0.1938(3) 0.0356(11) Uani 1 1 d . . .
C9 C 1.0305(6) 0.0917(2) -0.2212(4) 0.0513(15) Uani 1 1 d . . .
H9B H 1.0587 0.1182 -0.1786 0.062 Uiso 1 1 calc R . .
H9A H 0.9823 0.1067 -0.2764 0.062 Uiso 1 1 calc R . .
C10 C 1.1383(5) 0.0658(2) -0.2303(3) 0.0483(14) Uani 1 1 d . . .
H10A H 1.1957 0.0873 -0.2455 0.058 Uiso 1 1 calc R . .
C11 C 1.1014(4) 0.0186(2) -0.2833(3) 0.0379(12) Uani 1 1 d . . .
C12 C 1.0997(4) -0.0059(2) -0.1988(3) 0.0373(12) Uani 1 1 d . . .
H12A H 1.1246 -0.0409 -0.1896 0.045 Uiso 1 1 calc R . .
C13 C 0.9864(4) 0.0078(2) -0.1843(3) 0.0338(10) Uani 1 1 d . . .
C14 C 0.9183(4) -0.02412(18) -0.1566(3) 0.0289(10) Uani 1 1 d . . .
H14A H 0.9409 -0.0576 -0.1507 0.035 Uiso 1 1 calc R . .
C15 C 1.1956(5) 0.0327(3) -0.1519(3) 0.0572(18) Uani 1 1 d . . .
H15B H 1.1878 0.0453 -0.0987 0.069 Uiso 1 1 calc R . .
H15A H 1.2793 0.0228 -0.1428 0.069 Uiso 1 1 calc R . .
C16 C 1.2045(5) -0.0024(2) -0.3088(3) 0.0480(15) Uani 1 1 d . . .
H16C H 1.1831 -0.0353 -0.3320 0.072 Uiso 1 1 calc R . .
H16B H 1.2782 -0.0038 -0.2586 0.072 Uiso 1 1 calc R . .
H16A H 1.2175 0.0187 -0.3521 0.072 Uiso 1 1 calc R . .
C17 C 0.9862(4) 0.0177(2) -0.3612(3) 0.0398(12) Uani 1 1 d . . .
H17C H 0.9639 -0.0162 -0.3780 0.060 Uiso 1 1 calc R . .
H17B H 0.9992 0.0352 -0.4082 0.060 Uiso 1 1 calc R . .
H17A H 0.9215 0.0336 -0.3473 0.060 Uiso 1 1 calc R . .
C18 C 1.0001(4) -0.08098(16) 0.0586(3) 0.0241(9) Uani 1 1 d . . .
C19 C 1.0802(4) -0.11872(17) 0.0909(3) 0.0323(11) Uani 1 1 d . . .
H19A H 1.1639 -0.1122 0.1153 0.039 Uiso 1 1 calc R . .
C20 C 1.0385(5) -0.16553(18) 0.0875(4) 0.0414(12) Uani 1 1 d . . .
H20A H 1.0934 -0.1918 0.1068 0.050 Uiso 1 1 calc R . .
C21 C 0.9158(4) -0.17446(18) 0.0557(3) 0.0387(12) Uani 1 1 d . . .
H21A H 0.8854 -0.2067 0.0539 0.046 Uiso 1 1 calc R . .
C22 C 0.8388(4) -0.13514(16) 0.0267(3) 0.0291(10) Uani 1 1 d . . .
C23 C 0.7072(4) -0.13918(15) -0.0055(3) 0.0272(10) Uani 1 1 d . . .
C24 C 0.6464(4) -0.17352(16) 0.0260(3) 0.0303(10) Uani 1 1 d . . .
H24A H 0.6906 -0.1970 0.0666 0.036 Uiso 1 1 calc R . .
C25 C 0.5235(4) -0.17351(17) -0.0015(3) 0.0325(10) Uani 1 1 d . . .
C26 C 0.4511(5) -0.20796(19) 0.0336(4) 0.0432(12) Uani 1 1 d . . .
H26B H 0.4651 -0.2421 0.0203 0.052 Uiso 1 1 calc R . .
H26A H 0.4779 -0.2045 0.0963 0.052 Uiso 1 1 calc R . .
C27 C 0.3179(5) -0.1961(2) -0.0056(4) 0.0430(13) Uani 1 1 d . . .
H27A H 0.2644 -0.2160 0.0163 0.052 Uiso 1 1 calc R . .
C28 C 0.2775(5) -0.1926(2) -0.1033(4) 0.0474(14) Uani 1 1 d . . .
C29 C 0.3263(4) -0.13916(19) -0.0881(4) 0.0415(12) Uani 1 1 d . . .
H29A H 0.2819 -0.1144 -0.1315 0.050 Uiso 1 1 calc R . .
C30 C 0.4619(4) -0.13961(17) -0.0628(3) 0.0328(11) Uani 1 1 d . . .
C31 C 0.5266(4) -0.10667(16) -0.0921(3) 0.0296(10) Uani 1 1 d . . .
H31A H 0.4836 -0.0837 -0.1343 0.036 Uiso 1 1 calc R . .
C32 C 0.2987(5) -0.1403(2) -0.0056(4) 0.0456(14) Uani 1 1 d . . .
H32B H 0.2156 -0.1305 -0.0125 0.055 Uiso 1 1 calc R . .
H32A H 0.3583 -0.1230 0.0428 0.055 Uiso 1 1 calc R . .
C33 C 0.3271(6) -0.2263(2) -0.1531(4) 0.0536(16) Uani 1 1 d . . .
H33C H 0.3096 -0.2132 -0.2106 0.080 Uiso 1 1 calc R . .
H33B H 0.2898 -0.2586 -0.1568 0.080 Uiso 1 1 calc R . .
H33A H 0.4142 -0.2293 -0.1245 0.080 Uiso 1 1 calc R . .
C34 C 0.1396(5) -0.1943(2) -0.1421(5) 0.0620(18) Uani 1 1 d . . .
H34C H 0.1134 -0.1849 -0.2022 0.093 Uiso 1 1 calc R . .
H34B H 0.1056 -0.1717 -0.1113 0.093 Uiso 1 1 calc R . .
H34A H 0.1118 -0.2276 -0.1375 0.093 Uiso 1 1 calc R . .
C35 C 1.1036(4) 0.10121(16) 0.2720(3) 0.0252(9) Uani 1 1 d . . .
C36 C 1.1396(5) 0.14185(17) 0.2366(3) 0.0362(11) Uani 1 1 d . . .
H36A H 1.1967 0.1387 0.2089 0.043 Uiso 1 1 calc R . .
C37 C 1.0904(5) 0.18656(18) 0.2428(3) 0.0402(12) Uani 1 1 d . . .
H37A H 1.1147 0.2148 0.2201 0.048 Uiso 1 1 calc R . .
C38 C 1.0057(5) 0.19066(17) 0.2820(3) 0.0383(12) Uani 1 1 d . . .
H38A H 0.9706 0.2213 0.2861 0.046 Uiso 1 1 calc R . .
C39 C 0.9736(4) 0.14835(15) 0.3153(3) 0.0255(9) Uani 1 1 d . . .
C40 C 0.8816(4) 0.14785(16) 0.3561(3) 0.0264(9) Uani 1 1 d . . .
C41 C 0.7948(4) 0.18380(18) 0.3420(3) 0.0356(11) Uani 1 1 d . . .
H41A H 0.7957 0.2112 0.3075 0.043 Uiso 1 1 calc R . .
C42 C 0.7071(4) 0.17996(19) 0.3780(3) 0.0365(11) Uani 1 1 d . . .
C43 C 0.6065(6) 0.2166(2) 0.3641(5) 0.0597(17) Uani 1 1 d . . .
H43B H 0.5600 0.2196 0.3024 0.072 Uiso 1 1 calc R . .
H43A H 0.6409 0.2491 0.3853 0.072 Uiso 1 1 calc R . .
C44 C 0.5219(6) 0.2003(2) 0.4117(5) 0.0595(17) Uani 1 1 d . . .
H44A H 0.4518 0.2222 0.4046 0.071 Uiso 1 1 calc R . .
C45 C 0.5959(6) 0.1853(2) 0.5051(4) 0.0565(16) Uani 1 1 d . . .
C46 C 0.6125(5) 0.1349(2) 0.4658(4) 0.0440(13) Uani 1 1 d . . .
H46A H 0.6143 0.1052 0.5010 0.053 Uiso 1 1 calc R . .
C47 C 0.7112(4) 0.13952(17) 0.4304(3) 0.0323(11) Uani 1 1 d . . .
C48 C 0.8004(4) 0.10540(18) 0.4419(3) 0.0305(10) Uani 1 1 d . . .
H48A H 0.8021 0.0777 0.4764 0.037 Uiso 1 1 calc R . .
C49 C 0.4913(5) 0.1461(2) 0.3926(4) 0.0544(15) Uani 1 1 d . . .
H49B H 0.4886 0.1354 0.3355 0.065 Uiso 1 1 calc R . .
H49A H 0.4191 0.1351 0.4041 0.065 Uiso 1 1 calc R . .
C50 C 0.7084(7) 0.2134(3) 0.5552(5) 0.075(2) Uani 1 1 d . . .
H50C H 0.7576 0.1937 0.6037 0.112 Uiso 1 1 calc R . .
H50B H 0.6858 0.2439 0.5761 0.112 Uiso 1 1 calc R . .
H50A H 0.7544 0.2207 0.5183 0.112 Uiso 1 1 calc R . .
C51 C 0.5153(7) 0.1797(3) 0.5592(5) 0.084(2) Uani 1 1 d . . .
H51C H 0.5580 0.1608 0.6106 0.126 Uiso 1 1 calc R . .
H51B H 0.4411 0.1627 0.5260 0.126 Uiso 1 1 calc R . .
H51A H 0.4957 0.2121 0.5755 0.126 Uiso 1 1 calc R . .
C52 C 0.7800(4) -0.01641(15) 0.3446(2) 0.0217(9) Uani 1 1 d . . .
C53 C 0.7254(4) -0.05804(16) 0.3633(3) 0.0288(10) Uani 1 1 d . . .
H53A H 0.6410 -0.0625 0.3382 0.035 Uiso 1 1 calc R . .
C54 C 0.7949(4) -0.09190(18) 0.4178(3) 0.0359(11) Uani 1 1 d . . .
H54A H 0.7589 -0.1197 0.4329 0.043 Uiso 1 1 calc R . .
C55 C 0.9182(4) -0.08581(17) 0.4511(3) 0.0335(11) Uani 1 1 d . . .
H55A H 0.9676 -0.1098 0.4879 0.040 Uiso 1 1 calc R . .
C56 C 0.9690(4) -0.04436(16) 0.4303(3) 0.0233(9) Uani 1 1 d . . .
C57 C 1.0992(4) -0.03466(16) 0.4609(3) 0.0250(9) Uani 1 1 d . . .
C58 C 1.1839(4) -0.07135(18) 0.4839(3) 0.0322(11) Uani 1 1 d . . .
H58A H 1.1601 -0.1043 0.4855 0.039 Uiso 1 1 calc R . .
C59 C 1.3042(4) -0.05946(19) 0.5045(3) 0.0328(11) Uani 1 1 d . . .
C60 C 1.4041(5) -0.0980(2) 0.5277(4) 0.0453(13) Uani 1 1 d . . .
H60B H 1.4067 -0.1155 0.5800 0.054 Uiso 1 1 calc R . .
H60A H 1.3873 -0.1222 0.4811 0.054 Uiso 1 1 calc R . .
C61 C 1.5252(5) -0.0733(2) 0.5422(3) 0.0456(14) Uani 1 1 d . . .
H61A H 1.5951 -0.0960 0.5543 0.055 Uiso 1 1 calc R . .
C62 C 1.5461(4) -0.0290(2) 0.6019(3) 0.0447(14) Uani 1 1 d . . .
C63 C 1.4669(4) 0.0006(2) 0.5226(3) 0.0399(13) Uani 1 1 d . . .
H63A H 1.4881 0.0357 0.5196 0.048 Uiso 1 1 calc R . .
C64 C 1.3366(4) -0.0113(2) 0.5041(3) 0.0323(11) Uani 1 1 d . . .
C65 C 1.2457(4) 0.02374(16) 0.4805(3) 0.0269(10) Uani 1 1 d . . .
H65A H 1.2674 0.0570 0.4789 0.032 Uiso 1 1 calc R . .
C66 C 1.5096(5) -0.0363(2) 0.4686(3) 0.0443(14) Uani 1 1 d . . .
H66B H 1.5855 -0.0271 0.4607 0.053 Uiso 1 1 calc R . .
H66A H 1.4469 -0.0454 0.4139 0.053 Uiso 1 1 calc R . .
C67 C 1.5038(5) -0.0309(3) 0.6800(3) 0.0598(18) Uani 1 1 d . . .
H67C H 1.5069 0.0020 0.7037 0.090 Uiso 1 1 calc R . .
H67B H 1.5568 -0.0526 0.7235 0.090 Uiso 1 1 calc R . .
H67A H 1.4212 -0.0433 0.6619 0.090 Uiso 1 1 calc R . .
C68 C 1.6773(5) -0.0107(3) 0.6324(4) 0.071(2) Uani 1 1 d . . .
H68C H 1.6810 0.0226 0.6544 0.107 Uiso 1 1 calc R . .
H68B H 1.7065 -0.0109 0.5845 0.107 Uiso 1 1 calc R . .
H68A H 1.7278 -0.0321 0.6776 0.107 Uiso 1 1 calc R . .
C70 C 1.0389(4) -0.02992(16) 0.0572(3) 0.0214(9) Uani 1 1 d . . .
C71 C 1.1507(4) -0.01408(18) 0.0506(3) 0.0277(10) Uani 1 1 d . . .
H71A H 1.2130 -0.0347 0.0468 0.033 Uiso 1 1 calc R . .
C72 C 1.1516(5) 0.03788(18) 0.0505(3) 0.0345(11) Uani 1 1 d . . .
H72A H 1.2146 0.0580 0.0466 0.041 Uiso 1 1 calc R . .
C73 C 1.0434(4) 0.05424(18) 0.0572(3) 0.0295(10) Uani 1 1 d . . .
H73A H 1.0209 0.0874 0.0582 0.035 Uiso 1 1 calc R . .
C74 C 0.9732(4) 0.01337(18) 0.0621(2) 0.0281(9) Uani 1 1 d . . .
H74A H 0.8964 0.0144 0.0677 0.034 Uiso 1 1 calc R . .
C75 C 1.1540(4) 0.05232(18) 0.2675(3) 0.0254(9) Uani 1 1 d . . .
C76 C 1.1021(4) 0.00629(16) 0.2709(2) 0.0254(9) Uani 1 1 d . . .
H76A H 1.0256 0.0009 0.2754 0.030 Uiso 1 1 calc R . .
C77 C 1.1829(4) -0.03017(18) 0.2665(3) 0.0305(10) Uani 1 1 d . . .
H77A H 1.1705 -0.0643 0.2687 0.037 Uiso 1 1 calc R . .
C78 C 1.2844(4) -0.00822(19) 0.2582(3) 0.0309(10) Uani 1 1 d . . .
H78A H 1.3519 -0.0247 0.2532 0.037 Uiso 1 1 calc R . .
C79 C 1.2686(4) 0.04303(17) 0.2586(3) 0.0301(11) Uani 1 1 d . . .
H79A H 1.3236 0.0670 0.2539 0.036 Uiso 1 1 calc R . .
C80 C 0.5683(4) -0.00406(16) 0.0352(3) 0.0249(9) Uani 1 1 d . . .
C81 C 0.4625(4) -0.00913(19) 0.0561(3) 0.0298(10) Uani 1 1 d . . .
H81A H 0.3902 0.0088 0.0314 0.036 Uiso 1 1 calc R . .
C82 C 0.4834(4) -0.04534(18) 0.1198(3) 0.0310(10) Uani 1 1 d . . .
H82A H 0.4278 -0.0558 0.1453 0.037 Uiso 1 1 calc R . .
C83 C 0.6013(4) -0.06313(16) 0.1386(3) 0.0287(10) Uani 1 1 d . . .
H83A H 0.6385 -0.0881 0.1785 0.034 Uiso 1 1 calc R . .
C84 C 0.6550(4) -0.03724(15) 0.0879(3) 0.0263(10) Uani 1 1 d . . .
H84A H 0.7348 -0.0413 0.0889 0.032 Uiso 1 1 calc R . .
C85 C 0.7097(4) 0.02124(16) 0.2849(3) 0.0237(9) Uani 1 1 d . . .
C86 C 0.5902(4) 0.03535(17) 0.2721(3) 0.0270(10) Uani 1 1 d . . .
H86A H 0.5410 0.0218 0.3005 0.032 Uiso 1 1 calc R . .
C87 C 0.5557(4) 0.07254(17) 0.2108(3) 0.0317(11) Uani 1 1 d . . .
H87A H 0.4800 0.0886 0.1909 0.038 Uiso 1 1 calc R . .
C88 C 0.6544(4) 0.08188(16) 0.1839(3) 0.0294(10) Uani 1 1 d . . .
H88A H 0.6557 0.1051 0.1421 0.035 Uiso 1 1 calc R . .
C89 C 0.7500(4) 0.05100(16) 0.2294(3) 0.0258(9) Uani 1 1 d . . .
H89A H 0.8272 0.0500 0.2245 0.031 Uiso 1 1 calc R . .
P1 P 0.55248(14) 0.33670(5) 0.70651(10) 0.0465(4) Uani 1 1 d . . .
F1 F 0.6448(4) 0.32704(16) 0.7991(3) 0.0876(13) Uani 1 1 d . . .
F2 F 0.5182(5) 0.28124(15) 0.6967(4) 0.1068(18) Uani 1 1 d . . .
F3 F 0.4483(5) 0.34445(18) 0.7432(3) 0.0952(15) Uani 1 1 d . . .
F4 F 0.6537(5) 0.3270(3) 0.6706(3) 0.128(2) Uani 1 1 d . . .
F5 F 0.5776(5) 0.39260(14) 0.7194(4) 0.1058(17) Uani 1 1 d . . .
F6 F 0.4596(4) 0.34830(19) 0.6133(3) 0.0923(14) Uani 1 1 d . . .
P2 P 0.32992(17) 0.17934(6) 0.05615(14) 0.0665(5) Uani 1 1 d . . .
F13 F 0.2580(10) 0.1662(5) -0.0490(5) 0.099(3) Uani 0.50 1 d P . .
F14 F 0.3480(13) 0.1579(7) 0.1521(10) 0.149(8) Uani 0.50 1 d P . .
F15 F 0.3041(16) 0.2309(4) 0.0317(11) 0.098(5) Uani 0.40 1 d P . .
F16 F 0.3583(7) 0.1202(2) 0.0553(4) 0.0697(17) Uani 0.60 1 d P . .
F17 F 0.4479(13) 0.1840(5) 0.0277(13) 0.139(6) Uani 0.50 1 d P . .
F18 F 0.4041(14) 0.2310(6) 0.1049(12) 0.132(5) Uani 0.50 1 d P . .
F19 F 0.2130(9) 0.1663(6) 0.0664(8) 0.104(4) Uani 0.50 1 d P . .
F20 F 0.4419(13) 0.1566(5) 0.0557(9) 0.114(5) Uani 0.50 1 d P . .
F21 F 0.2199(8) 0.2104(5) 0.0793(7) 0.116(3) Uani 0.60 1 d P . .
F22 F 0.2982(14) 0.2103(6) -0.0211(9) 0.096(4) Uani 0.40 1 d P . .
F23 F 0.4048(11) 0.1851(5) 0.1463(8) 0.128(5) Uani 0.60 1 d P . .
F24 F 0.2367(16) 0.1433(4) 0.0167(16) 0.139(7) Uani 0.40 1 d P . .
C100 C 0.7889(8) 0.1665(3) 1.0277(5) 0.087(3) Uani 1 1 d . . .
H100 H 0.8498 0.1775 1.0810 0.131 Uiso 1 1 calc R . .
H100 H 0.7873 0.1307 1.0261 0.131 Uiso 1 1 calc R . .
H100 H 0.7099 0.1788 1.0242 0.131 Uiso 1 1 calc R . .
C101 C 0.8189(7) 0.1854(2) 0.9543(5) 0.069(2) Uani 1 1 d . . .
C102 C 0.7310(7) 0.2028(2) 0.8758(5) 0.070(2) Uani 1 1 d . . .
H102 H 0.6486 0.2048 0.8698 0.084 Uiso 1 1 calc R . .
C103 C 0.7677(9) 0.2163(2) 0.8100(5) 0.076(2) Uani 1 1 d . . .
H103 H 0.7091 0.2271 0.7581 0.091 Uiso 1 1 calc R . .
C104 C 0.8827(9) 0.2149(2) 0.8162(5) 0.079(2) Uani 1 1 d . . .
H104 H 0.9045 0.2246 0.7692 0.095 Uiso 1 1 calc R . .
C105 C 0.9685(8) 0.1998(2) 0.8891(6) 0.084(3) Uani 1 1 d . . .
H105 H 1.0503 0.1989 0.8934 0.101 Uiso 1 1 calc R . .
C106 C 0.9357(6) 0.1856(2) 0.9581(5) 0.0650(19) Uani 1 1 d . . .
H106 H 0.9969 0.1758 1.0095 0.078 Uiso 1 1 calc R . .
C107 C 0.2209(15) 0.2689(6) 0.4745(11) 0.235(11) Uani 1 1 d . . .
H107 H 0.2013 0.2340 0.4705 0.352 Uiso 1 1 calc R . .
H107 H 0.2599 0.2780 0.5344 0.352 Uiso 1 1 calc R . .
H107 H 0.2755 0.2756 0.4435 0.352 Uiso 1 1 calc R . .
C108 C 0.1092(9) 0.2976(4) 0.4366(6) 0.092(3) Uani 1 1 d . . .
C109 C 0.0974(13) 0.3374(4) 0.3816(6) 0.112(4) Uani 1 1 d . . .
H109 H 0.1671 0.3465 0.3697 0.135 Uiso 1 1 calc R . .
C110 C -0.0025(18) 0.3642(5) 0.3439(6) 0.138(6) Uani 1 1 d . . .
H110 H -0.0046 0.3914 0.3083 0.165 Uiso 1 1 calc R . .
C111 C -0.1046(13) 0.3479(7) 0.3625(9) 0.137(6) Uani 1 1 d . . .
H111 H -0.1788 0.3646 0.3379 0.164 Uiso 1 1 calc R . .
C112 C -0.0987(14) 0.3084(6) 0.4151(13) 0.152(7) Uani 1 1 d . . .
H112 H -0.1678 0.2987 0.4270 0.183 Uiso 1 1 calc R . .
C113 C 0.0070(13) 0.2834(4) 0.4500(9) 0.120(4) Uani 1 1 d . . .
H113 H 0.0093 0.2555 0.4842 0.144 Uiso 1 1 calc R . .
C114 C 0.2954(13) 0.2356(4) 0.7841(7) 0.145(5) Uani 1 1 d . . .
H114 H 0.2450 0.2649 0.7748 0.218 Uiso 1 1 calc R . .
H114 H 0.3769 0.2449 0.7883 0.218 Uiso 1 1 calc R . .
H114 H 0.2981 0.2197 0.8371 0.218 Uiso 1 1 calc R . .
C115 C 0.2444(7) 0.2017(3) 0.7121(5) 0.072(2) Uani 1 1 d . . .
C116 C 0.3189(7) 0.1729(3) 0.6870(5) 0.078(2) Uani 1 1 d . . .
H116 H 0.4034 0.1761 0.7147 0.094 Uiso 1 1 calc R . .
C117 C 0.2757(7) 0.1395(3) 0.6231(5) 0.075(2) Uani 1 1 d . . .
H117 H 0.3296 0.1192 0.6077 0.090 Uiso 1 1 calc R . .
C118 C 0.1509(7) 0.1352(3) 0.5800(5) 0.074(2) Uani 1 1 d . . .
H118 H 0.1199 0.1125 0.5346 0.089 Uiso 1 1 calc R . .
C119 C 0.0768(7) 0.1634(3) 0.6038(5) 0.0703(19) Uani 1 1 d . . .
H119 H -0.0075 0.1610 0.5747 0.084 Uiso 1 1 calc R . .
C120 C 0.1209(8) 0.1958(3) 0.6699(5) 0.081(2) Uani 1 1 d . . .
H120 H 0.0664 0.2146 0.6872 0.097 Uiso 1 1 calc R . .
Cl1 Cl 0.4210(3) 0.32733(10) 0.2918(2) 0.1371(13) Uani 1 1 d . . .
Cl2 Cl 0.1742(2) 0.31856(10) 0.17801(16) 0.1015(8) Uani 1 1 d . . .
C130 C 0.3232(7) 0.3000(3) 0.2029(5) 0.078(2) Uani 1 1 d . . .
H13X H 0.3277 0.2642 0.2114 0.093 Uiso 1 1 calc R . .
H13Y H 0.3486 0.3073 0.1540 0.07(2) Uiso 1 1 calc R . .
Cl3 Cl 0.0830(2) 0.39062(10) 0.75894(14) 0.0990(7) Uani 1 1 d . . .
Cl4A Cl -0.0506(5) 0.31256(16) 0.6276(4) 0.0969(14) Uani 0.50 1 d P . .
Cl4B Cl -0.0823(6) 0.3252(2) 0.6792(4) 0.1118(16) Uani 0.50 1 d P . .
C140 C -0.022(4) 0.3449(10) 0.7233(16) 0.191(18) Uani 0.50 1 d P . .
C141 C 0.0825(19) 0.3362(7) 0.7194(14) 0.089(6) Uani 0.50 1 d P . .

loop_
_atom_site_aniso_label
_atom_site_aniso_U_11
_atom_site_aniso_U_22
_atom_site_aniso_U_33
_atom_site_aniso_U_23
_atom_site_aniso_U_13
_atom_site_aniso_U_12
Cu1 0.0213(3) 0.0274(3) 0.0283(3) 0.0007(2) 0.0112(2) -0.0007(2)
Cu2 0.0212(3) 0.0267(3) 0.0283(3) 0.0036(2) 0.0088(2) 0.0016(2)
Fe1 0.0164(3) 0.0253(3) 0.0196(3) -0.0027(3) 0.0060(2) -0.0016(3)
Fe2 0.0162(3) 0.0254(3) 0.0212(3) -0.0046(3) 0.0059(2) -0.0001(3)
N1 0.0185(17) 0.033(2) 0.0181(16) -0.0063(15) 0.0039(13) 0.0025(16)
N2 0.0202(18) 0.0322(19) 0.0229(19) 0.0007(15) 0.0071(15) 0.0001(16)
N3 0.0208(18) 0.0226(18) 0.0249(19) -0.0012(14) 0.0100(15) -0.0012(15)
N4 0.0208(18) 0.0235(19) 0.032(2) -0.0071(15) 0.0097(16) -0.0038(15)
N5 0.0236(19) 0.0232(18) 0.0231(18) -0.0011(14) 0.0086(15) -0.0047(15)
N6 0.0205(18) 0.0266(19) 0.0279(19) -0.0046(16) 0.0112(15) -0.0001(15)
N7 0.0206(19) 0.0242(17) 0.0218(18) 0.0029(15) 0.0040(15) -0.0017(15)
N8 0.0177(17) 0.0316(18) 0.0212(17) 0.0050(17) 0.0042(13) 0.0057(17)
C1 0.020(2) 0.033(2) 0.022(2) -0.0092(17) 0.0045(17) -0.0019(18)
C2 0.032(3) 0.038(3) 0.027(2) 0.0001(19) 0.010(2) 0.011(2)
C3 0.043(3) 0.044(3) 0.038(3) 0.011(2) 0.016(2) 0.023(2)
C4 0.054(3) 0.039(3) 0.029(3) 0.008(2) 0.021(2) 0.015(2)
C5 0.030(2) 0.026(2) 0.022(2) -0.0001(18) 0.0075(18) -0.0002(19)
C6A 0.024(2) 0.033(2) 0.018(2) -0.0015(17) 0.0090(17) 0.0009(19)
C7 0.045(3) 0.033(3) 0.032(3) -0.0023(19) 0.017(2) -0.001(2)
C8 0.042(3) 0.042(3) 0.031(2) -0.011(2) 0.023(2) -0.010(2)
C9 0.063(4) 0.053(3) 0.045(3) -0.010(3) 0.028(3) -0.022(3)
C10 0.036(3) 0.071(4) 0.042(3) -0.004(3) 0.019(2) -0.016(3)
C11 0.032(3) 0.061(3) 0.027(2) 0.005(2) 0.019(2) -0.003(3)
C12 0.030(3) 0.054(3) 0.032(3) 0.008(2) 0.016(2) 0.003(2)
C13 0.032(2) 0.049(3) 0.020(2) 0.003(2) 0.0084(17) -0.002(2)
C14 0.025(2) 0.035(2) 0.027(2) 0.0029(19) 0.0089(19) 0.004(2)
C15 0.029(3) 0.115(5) 0.028(3) -0.009(3) 0.011(2) -0.018(3)
C16 0.031(3) 0.080(4) 0.038(3) 0.007(3) 0.018(2) 0.004(3)
C17 0.036(3) 0.058(3) 0.026(2) 0.003(2) 0.012(2) -0.001(3)
C18 0.020(2) 0.029(2) 0.023(2) -0.0048(17) 0.0079(17) -0.0013(18)
C19 0.019(2) 0.035(3) 0.042(3) -0.003(2) 0.010(2) 0.0028(19)
C20 0.030(3) 0.027(2) 0.066(4) 0.006(2) 0.015(2) 0.008(2)
C21 0.035(3) 0.026(2) 0.053(3) 0.004(2) 0.014(2) -0.002(2)
C22 0.027(2) 0.025(2) 0.036(3) -0.0035(19) 0.012(2) -0.0013(19)
C23 0.025(2) 0.020(2) 0.036(3) -0.0070(19) 0.010(2) -0.0054(18)
C24 0.029(2) 0.024(2) 0.034(3) 0.0005(19) 0.006(2) 0.0019(19)
C25 0.032(3) 0.027(2) 0.041(3) -0.008(2) 0.016(2) -0.006(2)
C26 0.044(3) 0.034(3) 0.055(3) -0.003(2) 0.021(3) -0.010(2)
C27 0.037(3) 0.040(3) 0.055(3) -0.002(3) 0.020(3) -0.012(2)
C28 0.034(3) 0.046(3) 0.059(4) -0.009(3) 0.013(3) -0.012(2)
C29 0.027(3) 0.035(3) 0.061(3) 0.002(2) 0.014(2) -0.005(2)
C30 0.026(2) 0.029(2) 0.042(3) -0.011(2) 0.009(2) -0.008(2)
C31 0.026(2) 0.025(2) 0.036(3) -0.0006(19) 0.0076(19) -0.0016(19)
C32 0.030(3) 0.045(3) 0.064(4) -0.020(3) 0.019(3) -0.011(2)
C33 0.065(4) 0.049(3) 0.049(3) -0.020(3) 0.022(3) -0.028(3)
C34 0.038(3) 0.061(4) 0.079(5) 0.002(3) 0.010(3) -0.019(3)
C35 0.022(2) 0.032(2) 0.025(2) -0.0049(18) 0.0111(18) -0.0079(19)
C36 0.038(3) 0.035(3) 0.043(3) 0.004(2) 0.023(2) -0.006(2)
C37 0.050(3) 0.030(3) 0.051(3) 0.003(2) 0.030(3) -0.015(2)
C38 0.053(3) 0.022(2) 0.040(3) 0.004(2) 0.015(2) 0.003(2)
C39 0.031(2) 0.023(2) 0.025(2) -0.0025(17) 0.0110(19) -0.0033(18)
C40 0.029(2) 0.025(2) 0.026(2) -0.0103(18) 0.0110(19) -0.0015(18)
C41 0.036(3) 0.030(2) 0.041(3) 0.001(2) 0.014(2) 0.007(2)
C42 0.034(3) 0.041(3) 0.037(3) -0.006(2) 0.017(2) 0.005(2)
C43 0.049(4) 0.058(4) 0.083(5) 0.009(3) 0.037(3) 0.024(3)
C44 0.043(3) 0.063(4) 0.080(5) -0.007(3) 0.032(3) 0.015(3)
C45 0.052(4) 0.063(4) 0.070(4) -0.024(3) 0.041(3) 0.002(3)
C46 0.040(3) 0.051(3) 0.046(3) -0.009(3) 0.022(3) -0.004(3)
C47 0.027(2) 0.035(3) 0.035(3) -0.016(2) 0.012(2) -0.004(2)
C48 0.027(2) 0.041(3) 0.027(2) 0.003(2) 0.0152(19) -0.001(2)
C49 0.027(3) 0.068(4) 0.070(4) -0.014(3) 0.020(3) -0.001(3)
C50 0.069(5) 0.077(5) 0.089(5) -0.045(4) 0.042(4) -0.007(4)
C51 0.088(6) 0.099(6) 0.089(6) -0.030(5) 0.061(5) 0.012(5)
C52 0.016(2) 0.032(2) 0.017(2) -0.0003(17) 0.0052(16) -0.0003(17)
C53 0.024(2) 0.032(3) 0.032(2) 0.0017(19) 0.0116(19) -0.0009(19)
C54 0.033(3) 0.033(3) 0.043(3) 0.010(2) 0.015(2) -0.005(2)
C55 0.033(3) 0.030(2) 0.035(3) 0.012(2) 0.010(2) 0.007(2)
C56 0.026(2) 0.028(2) 0.020(2) 0.0014(18) 0.0128(17) 0.0026(19)
C57 0.021(2) 0.035(3) 0.019(2) 0.0057(17) 0.0069(17) 0.0028(18)
C58 0.030(3) 0.033(2) 0.032(3) 0.008(2) 0.009(2) 0.004(2)
C59 0.024(2) 0.048(3) 0.024(2) 0.007(2) 0.0057(18) 0.013(2)
C60 0.031(3) 0.059(4) 0.045(3) 0.011(3) 0.012(2) 0.018(3)
C61 0.026(3) 0.071(4) 0.036(3) 0.007(3) 0.007(2) 0.021(3)
C62 0.023(2) 0.088(4) 0.023(2) 0.001(2) 0.007(2) 0.010(3)
C63 0.020(2) 0.067(4) 0.031(3) -0.002(2) 0.0070(19) -0.001(2)
C64 0.019(2) 0.056(3) 0.018(2) -0.005(2) 0.0022(17) 0.000(2)
C65 0.023(2) 0.035(3) 0.021(2) -0.0049(17) 0.0054(17) -0.0014(18)
C66 0.026(3) 0.080(4) 0.030(3) -0.002(3) 0.014(2) 0.008(3)
C67 0.038(3) 0.109(6) 0.029(3) -0.008(3) 0.007(2) 0.005(3)
C68 0.025(3) 0.125(6) 0.054(4) -0.008(4) 0.001(3) 0.003(3)
C70 0.022(2) 0.027(2) 0.014(2) -0.0003(16) 0.0048(17) -0.0016(18)
C71 0.023(2) 0.040(3) 0.023(2) -0.010(2) 0.0122(19) -0.006(2)
C72 0.040(3) 0.041(3) 0.026(2) -0.002(2) 0.016(2) -0.020(2)
C73 0.037(3) 0.026(2) 0.021(2) -0.003(2) 0.0055(19) -0.005(2)
C74 0.024(2) 0.034(2) 0.022(2) -0.002(2) 0.0030(16) 0.004(2)
C75 0.022(2) 0.036(2) 0.019(2) -0.0055(19) 0.0071(16) -0.002(2)
C76 0.029(2) 0.035(2) 0.0129(18) 0.0019(18) 0.0087(16) 0.000(2)
C77 0.039(3) 0.030(2) 0.016(2) 0.0032(18) 0.0026(19) 0.004(2)
C78 0.019(2) 0.050(3) 0.023(2) -0.003(2) 0.0063(18) 0.004(2)
C79 0.022(2) 0.041(3) 0.025(2) -0.018(2) 0.0048(18) 0.0015(19)
C80 0.019(2) 0.033(2) 0.023(2) -0.0093(17) 0.0075(17) -0.0013(17)
C81 0.016(2) 0.048(3) 0.027(2) -0.011(2) 0.0088(18) -0.007(2)
C82 0.028(2) 0.042(3) 0.027(2) -0.011(2) 0.0143(19) -0.015(2)
C83 0.040(3) 0.023(2) 0.028(2) -0.0063(18) 0.017(2) -0.0021(19)
C84 0.028(2) 0.028(2) 0.028(2) -0.0024(18) 0.0163(19) -0.0002(18)
C85 0.020(2) 0.030(2) 0.0185(19) -0.0043(17) 0.0030(16) -0.0008(18)
C86 0.027(2) 0.034(2) 0.019(2) -0.0098(18) 0.0077(18) -0.001(2)
C87 0.028(2) 0.036(3) 0.024(2) -0.0104(19) 0.0021(19) 0.015(2)
C88 0.035(3) 0.019(2) 0.026(2) -0.0048(18) 0.000(2) -0.0054(19)
C89 0.024(2) 0.028(2) 0.020(2) -0.0031(18) -0.0004(17) -0.0048(19)
P1 0.0513(9) 0.0363(7) 0.0492(9) -0.0033(6) 0.0142(7) 0.0084(7)
F1 0.098(3) 0.084(3) 0.059(2) 0.005(2) 0.000(2) 0.004(3)
F2 0.096(3) 0.048(2) 0.159(5) -0.024(3) 0.022(3) -0.007(2)
F3 0.113(4) 0.093(3) 0.109(4) 0.023(3) 0.076(3) 0.026(3)
F4 0.086(3) 0.227(7) 0.088(3) 0.012(4) 0.052(3) 0.065(4)
F5 0.137(5) 0.041(2) 0.140(5) 0.003(3) 0.050(4) -0.018(3)
F6 0.075(3) 0.124(4) 0.061(3) 0.009(2) 0.005(2) 0.032(3)
P2 0.0593(11) 0.0472(9) 0.0951(15) 0.0367(10) 0.0298(10) 0.0058(8)
F13 0.105(8) 0.133(10) 0.042(5) 0.017(6) 0.003(5) 0.031(7)
F14 0.108(11) 0.234(18) 0.150(12) 0.127(13) 0.102(10) 0.101(11)
F15 0.159(15) 0.021(5) 0.095(10) 0.021(6) 0.021(11) 0.011(7)
F16 0.077(5) 0.055(4) 0.073(4) -0.001(3) 0.020(4) 0.009(4)
F17 0.101(10) 0.107(10) 0.243(19) 0.014(11) 0.104(12) -0.032(8)
F18 0.124(11) 0.109(10) 0.191(16) -0.029(10) 0.089(12) -0.035(8)
F19 0.071(6) 0.145(11) 0.129(9) 0.070(9) 0.074(7) 0.052(7)
F20 0.126(11) 0.104(10) 0.150(10) 0.053(8) 0.096(9) 0.078(9)
F21 0.070(6) 0.116(8) 0.143(9) 0.001(7) 0.012(5) 0.039(6)
F22 0.147(13) 0.076(9) 0.064(8) 0.038(7) 0.034(9) 0.000(9)
F23 0.101(9) 0.148(12) 0.099(8) -0.062(9) -0.008(6) 0.033(8)
F24 0.147(15) 0.031(6) 0.25(2) -0.047(10) 0.077(16) -0.036(8)
C100 0.076(5) 0.102(6) 0.075(5) -0.032(5) 0.015(4) 0.001(5)
C101 0.075(5) 0.042(4) 0.075(5) -0.022(3) 0.008(4) 0.013(3)
C102 0.059(4) 0.057(4) 0.075(5) -0.026(4) 0.001(4) 0.017(3)
C103 0.109(7) 0.032(3) 0.063(5) -0.001(3) 0.001(5) 0.016(4)
C104 0.108(7) 0.038(4) 0.082(6) -0.004(3) 0.021(5) 0.001(4)
C105 0.093(6) 0.035(3) 0.101(6) -0.002(4) 0.003(5) 0.001(4)
C106 0.064(4) 0.034(3) 0.069(5) -0.003(3) -0.012(3) 0.005(3)
C107 0.193(16) 0.171(14) 0.223(18) -0.090(13) -0.073(13) 0.102(12)
C108 0.098(7) 0.080(6) 0.092(7) -0.042(5) 0.024(5) -0.010(5)
C109 0.169(12) 0.119(9) 0.064(6) -0.033(6) 0.059(7) -0.014(8)
C110 0.221(17) 0.116(9) 0.050(6) -0.025(5) 0.014(8) 0.045(11)
C111 0.116(10) 0.190(17) 0.090(9) -0.096(10) 0.018(8) -0.030(11)
C112 0.121(12) 0.136(12) 0.202(17) -0.124(12) 0.060(12) -0.054(11)
C113 0.131(10) 0.071(6) 0.162(11) -0.046(7) 0.055(9) -0.035(7)
C114 0.206(14) 0.140(10) 0.098(8) -0.070(7) 0.064(8) -0.086(10)
C115 0.081(5) 0.081(5) 0.058(4) -0.013(4) 0.030(4) -0.036(4)
C116 0.073(5) 0.108(6) 0.057(4) -0.006(4) 0.028(4) -0.029(5)
C117 0.069(5) 0.093(5) 0.066(5) -0.015(4) 0.028(4) -0.018(4)
C118 0.073(5) 0.072(5) 0.083(5) -0.015(4) 0.034(4) -0.017(4)
C119 0.072(5) 0.073(5) 0.062(4) -0.012(4) 0.018(4) -0.008(4)
C120 0.099(6) 0.075(5) 0.084(6) -0.005(4) 0.052(5) -0.007(5)
Cl1 0.117(2) 0.1003(18) 0.131(2) -0.0411(17) -0.0350(17) 0.0204(16)
Cl2 0.0715(13) 0.134(2) 0.0949(16) 0.0391(15) 0.0236(12) -0.0056(13)
C130 0.070(5) 0.084(5) 0.069(5) 0.015(4) 0.014(4) -0.013(4)
Cl3 0.1189(18) 0.1200(18) 0.0676(12) 0.0135(12) 0.0445(13) 0.0248(15)
Cl4A 0.135(4) 0.068(3) 0.102(4) -0.005(2) 0.060(3) 0.001(3)
Cl4B 0.124(4) 0.102(4) 0.102(4) 0.012(3) 0.031(4) -0.021(3)
C140 0.28(4) 0.14(2) 0.102(17) -0.079(16) 0.00(2) -0.14(3)
C141 0.092(13) 0.061(10) 0.120(16) 0.012(10) 0.043(12) -0.004(10)

loop_
_atom_type_symbol
_atom_type_description
_atom_type_scat_dispersion_real
_atom_type_scat_dispersion_imag
_atom_type_scat_source
C C 0.0033 0.0016 'International Tables Vol C Tables 4.2.6.8 and 6.1.1.4'
H H 0.0000 0.0000 'International Tables Vol C Tables 4.2.6.8 and 6.1.1.4'
Cl Cl 0.1484 0.1585 'International Tables Vol C Tables 4.2.6.8 and 6.1.1.4'
Cu Cu 0.3201 1.2651 'International Tables Vol C Tables 4.2.6.8 and 6.1.1.4'
F F 0.0171 0.0103 'International Tables Vol C Tables 4.2.6.8 and 6.1.1.4'
Fe Fe 0.3463 0.8444 'International Tables Vol C Tables 4.2.6.8 and 6.1.1.4'
N N 0.0061 0.0033 'International Tables Vol C Tables 4.2.6.8 and 6.1.1.4'
P P 0.1023 0.0942 'International Tables Vol C Tables 4.2.6.8 and 6.1.1.4'

loop_
_geom_angle_atom_site_label_1
_geom_angle_atom_site_label_2
_geom_angle_atom_site_label_3
_geom_angle
_geom_angle_site_symmetry_1
_geom_angle_site_symmetry_3
_geom_angle_publ_flag
N2 Cu1 N4 147.75(15) . . ?
N2 Cu1 N3 110.57(14) . . ?
N4 Cu1 N3 82.23(14) . . ?
N2 Cu1 N1 82.07(15) . . ?
N4 Cu1 N1 113.31(14) . . ?
N3 Cu1 N1 129.40(13) . . ?
N6 Cu2 N8 144.88(15) . . ?
N6 Cu2 N5 81.47(14) . . ?
N8 Cu2 N5 116.18(14) . . ?
N6 Cu2 N7 109.56(15) . . ?
N8 Cu2 N7 81.60(15) . . ?
N5 Cu2 N7 132.47(14) . . ?
C76 Fe1 C79 68.73(19) . . ?
C76 Fe1 C78 68.42(18) . . ?
C79 Fe1 C78 40.78(19) . . ?
C76 Fe1 C77 40.45(18) . . ?
C79 Fe1 C77 68.0(2) . . ?
C78 Fe1 C77 40.18(19) . . ?
C76 Fe1 C73 127.38(18) . . ?
C79 Fe1 C73 119.10(19) . . ?
C78 Fe1 C73 153.26(19) . . ?
C77 Fe1 C73 165.22(19) . . ?
C76 Fe1 C74 108.28(17) . . ?
C79 Fe1 C74 153.68(19) . . ?
C78 Fe1 C74 164.5(2) . . ?
C77 Fe1 C74 127.69(19) . . ?
C73 Fe1 C74 40.64(19) . . ?
C76 Fe1 C72 164.1(2) . . ?
C79 Fe1 C72 106.9(2) . . ?
C78 Fe1 C72 119.0(2) . . ?
C77 Fe1 C72 153.7(2) . . ?
C73 Fe1 C72 40.2(2) . . ?
C74 Fe1 C72 68.44(19) . . ?
C76 Fe1 C71 154.21(19) . . ?
C79 Fe1 C71 125.46(18) . . ?
C78 Fe1 C71 107.11(19) . . ?
C77 Fe1 C71 119.8(2) . . ?
C73 Fe1 C71 68.12(19) . . ?
C74 Fe1 C71 68.87(18) . . ?
C72 Fe1 C71 40.70(18) . . ?
C76 Fe1 C75 40.56(18) . . ?
C79 Fe1 C75 41.44(17) . . ?
C78 Fe1 C75 68.99(18) . . ?
C77 Fe1 C75 68.12(18) . . ?
C73 Fe1 C75 107.82(19) . . ?
C74 Fe1 C75 119.07(17) . . ?
C72 Fe1 C75 126.19(19) . . ?
C71 Fe1 C75 163.73(18) . . ?
C76 Fe1 C70 119.78(17) . . ?
C79 Fe1 C70 163.51(17) . . ?
C78 Fe1 C70 126.19(19) . . ?
C77 Fe1 C70 108.43(18) . . ?
C73 Fe1 C70 68.53(16) . . ?
C74 Fe1 C70 41.11(18) . . ?
C72 Fe1 C70 68.74(17) . . ?
C71 Fe1 C70 41.04(17) . . ?
C75 Fe1 C70 153.83(17) . . ?
C81 Fe2 C86 125.79(18) . . ?
C81 Fe2 C85 162.39(18) . . ?
C86 Fe2 C85 40.74(17) . . ?
C81 Fe2 C82 40.7(2) . . ?
C86 Fe2 C82 107.53(18) . . ?
C85 Fe2 C82 124.70(18) . . ?
C81 Fe2 C84 68.54(19) . . ?
C86 Fe2 C84 154.59(18) . . ?
C85 Fe2 C84 119.47(18) . . ?
C82 Fe2 C84 68.47(17) . . ?
C81 Fe2 C88 121.1(2) . . ?
C86 Fe2 C88 68.03(19) . . ?
C85 Fe2 C88 68.58(17) . . ?
C82 Fe2 C88 155.66(19) . . ?
C84 Fe2 C88 125.99(18) . . ?
C81 Fe2 C89 155.26(18) . . ?
C86 Fe2 C89 68.43(18) . . ?
C85 Fe2 C89 41.26(17) . . ?
C82 Fe2 C89 162.59(18) . . ?
C84 Fe2 C89 107.46(18) . . ?
C88 Fe2 C89 40.22(18) . . ?
C81 Fe2 C87 108.41(19) . . ?
C86 Fe2 C87 40.21(18) . . ?
C85 Fe2 C87 68.42(17) . . ?
C82 Fe2 C87 120.47(19) . . ?
C84 Fe2 C87 163.61(19) . . ?
C88 Fe2 C87 40.6(2) . . ?
C89 Fe2 C87 68.15(19) . . ?
C81 Fe2 C80 40.91(17) . . ?
C86 Fe2 C80 163.31(18) . . ?
C85 Fe2 C80 154.77(17) . . ?
C82 Fe2 C80 68.69(17) . . ?
C84 Fe2 C80 40.74(17) . . ?
C88 Fe2 C80 108.30(18) . . ?
C89 Fe2 C80 120.06(17) . . ?
C87 Fe2 C80 126.52(18) . . ?
C81 Fe2 C83 68.1(2) . . ?
C86 Fe2 C83 120.11(18) . . ?
C85 Fe2 C83 106.96(18) . . ?
C82 Fe2 C83 40.37(19) . . ?
C84 Fe2 C83 40.58(17) . . ?
C88 Fe2 C83 162.90(19) . . ?
C89 Fe2 C83 125.73(19) . . ?
C87 Fe2 C83 154.74(19) . . ?
C80 Fe2 C83 68.28(18) . . ?
C1 N1 C5 118.1(4) . . ?
C1 N1 Cu1 130.1(3) . . ?
C5 N1 Cu1 108.4(3) . . ?
C14 N2 C6A 117.8(4) . . ?
C14 N2 Cu1 125.4(3) . . ?
C6A N2 Cu1 114.7(3) . . ?
C18 N3 C22 117.9(4) . . ?
C18 N3 Cu1 129.3(3) . . ?
C22 N3 Cu1 108.1(3) . . ?
C23 N4 C31 117.2(4) . . ?
C23 N4 Cu1 113.8(3) . . ?
C31 N4 Cu1 126.1(3) . . ?
C35 N5 C39 118.6(4) . . ?
C35 N5 Cu2 128.7(3) . . ?
C39 N5 Cu2 110.8(3) . . ?
C40 N6 C48 118.1(4) . . ?
C40 N6 Cu2 114.8(3) . . ?
C48 N6 Cu2 125.1(3) . . ?
C52 N7 C56 119.9(4) . . ?
C52 N7 Cu2 127.1(3) . . ?
C56 N7 Cu2 110.0(3) . . ?
C65 N8 C57 117.7(4) . . ?
C65 N8 Cu2 125.4(3) . . ?
C57 N8 Cu2 114.2(3) . . ?
N1 C1 C2 121.9(4) . . ?
N1 C1 C80 116.5(4) . . ?
C2 C1 C80 121.6(4) . . ?
C3 C2 C1 119.4(4) . . ?
C3 C2 H2A 120.3 . . ?
C1 C2 H2A 120.3 . . ?
C2 C3 C4 119.6(4) . . ?
C2 C3 H3A 120.2 . . ?
C4 C3 H3A 120.2 . . ?
C5 C4 C3 118.3(4) . . ?
C5 C4 H4A 120.8 . . ?
C3 C4 H4A 120.8 . . ?
N1 C5 C4 122.5(4) . . ?
N1 C5 C6A 115.1(4) . . ?
C4 C5 C6A 122.4(4) . . ?
N2 C6A C7 121.5(4) . . ?
N2 C6A C5 114.7(4) . . ?
C7 C6A C5 123.8(4) . . ?
C8 C7 C6A 119.8(5) . . ?
C8 C7 H7A 120.1 . . ?
C6A C7 H7A 120.1 . . ?
C7 C8 C13 118.9(4) . . ?
C7 C8 C9 123.6(5) . . ?
C13 C8 C9 117.5(4) . . ?
C8 C9 C10 111.3(5) . . ?
C8 C9 H9B 109.4 . . ?
C10 C9 H9B 109.4 . . ?
C8 C9 H9A 109.4 . . ?
C10 C9 H9A 109.4 . . ?
H9B C9 H9A 108.0 . . ?
C9 C10 C11 111.8(4) . . ?
C9 C10 C15 108.9(4) . . ?
C11 C10 C15 87.2(4) . . ?
C9 C10 H10A 115.2 . . ?
C11 C10 H10A 115.2 . . ?
C15 C10 H10A 115.2 . . ?
C17 C11 C10 119.7(5) . . ?
C17 C11 C16 108.6(4) . . ?
C10 C11 C16 112.3(4) . . ?
C17 C11 C12 118.1(4) . . ?
C10 C11 C12 86.0(4) . . ?
C16 C11 C12 110.6(4) . . ?
C13 C12 C15 106.7(4) . . ?
C13 C12 C11 109.6(4) . . ?
C15 C12 C11 85.7(4) . . ?
C13 C12 H12A 116.8 . . ?
C15 C12 H12A 116.8 . . ?
C11 C12 H12A 116.8 . . ?
C14 C13 C8 118.0(4) . . ?
C14 C13 C12 124.3(5) . . ?
C8 C13 C12 117.5(4) . . ?
N2 C14 C13 124.0(4) . . ?
N2 C14 H14A 118.0 . . ?
C13 C14 H14A 118.0 . . ?
C10 C15 C12 86.7(4) . . ?
C10 C15 H15B 114.2 . . ?
C12 C15 H15B 114.2 . . ?
C10 C15 H15A 114.2 . . ?
C12 C15 H15A 114.2 . . ?
H15B C15 H15A 111.4 . . ?
C11 C16 H16C 109.5 . . ?
C11 C16 H16B 109.5 . . ?
H16C C16 H16B 109.5 . . ?
C11 C16 H16A 109.5 . . ?
H16C C16 H16A 109.5 . . ?
H16B C16 H16A 109.5 . . ?
C11 C17 H17C 109.5 . . ?
C11 C17 H17B 109.5 . . ?
H17C C17 H17B 109.5 . . ?
C11 C17 H17A 109.5 . . ?
H17C C17 H17A 109.5 . . ?
H17B C17 H17A 109.5 . . ?
N3 C18 C19 122.0(4) . . ?
N3 C18 C70 115.3(4) . . ?
C19 C18 C70 122.7(4) . . ?
C20 C19 C18 119.7(4) . . ?
C20 C19 H19A 120.2 . . ?
C18 C19 H19A 120.2 . . ?
C19 C20 C21 119.9(4) . . ?
C19 C20 H20A 120.1 . . ?
C21 C20 H20A 120.1 . . ?
C22 C21 C20 118.2(4) . . ?
C22 C21 H21A 120.9 . . ?
C20 C21 H21A 120.9 . . ?
N3 C22 C21 122.1(4) . . ?
N3 C22 C23 114.0(4) . . ?
C21 C22 C23 123.9(4) . . ?
N4 C23 C24 121.9(4) . . ?
N4 C23 C22 115.5(4) . . ?
C24 C23 C22 122.5(4) . . ?
C25 C24 C23 120.3(4) . . ?
C25 C24 H24A 119.8 . . ?
C23 C24 H24A 119.8 . . ?
C24 C25 C30 118.2(4) . . ?
C24 C25 C26 123.3(5) . . ?
C30 C25 C26 118.5(4) . . ?
C27 C26 C25 110.1(4) . . ?
C27 C26 H26B 109.6 . . ?
C25 C26 H26B 109.6 . . ?
C27 C26 H26A 109.6 . . ?
C25 C26 H26A 109.6 . . ?
H26B C26 H26A 108.2 . . ?
C26 C27 C28 111.2(4) . . ?
C26 C27 C32 110.1(4) . . ?
C28 C27 C32 87.0(4) . . ?
C26 C27 H27A 115.1 . . ?
C28 C27 H27A 115.1 . . ?
C32 C27 H27A 115.1 . . ?
C33 C28 C34 108.3(5) . . ?
C33 C28 C27 121.2(5) . . ?
C34 C28 C27 109.7(5) . . ?
C33 C28 C29 118.2(5) . . ?
C34 C28 C29 112.2(5) . . ?
C27 C28 C29 85.7(4) . . ?
C30 C29 C32 107.0(4) . . ?
C30 C29 C28 109.6(4) . . ?
C32 C29 C28 86.7(4) . . ?
C30 C29 H29A 116.5 . . ?
C32 C29 H29A 116.5 . . ?
C28 C29 H29A 116.5 . . ?
C31 C30 C25 119.0(4) . . ?
C31 C30 C29 124.4(4) . . ?
C25 C30 C29 116.4(4) . . ?
N4 C31 C30 123.3(4) . . ?
N4 C31 H31A 118.4 . . ?
C30 C31 H31A 118.4 . . ?
C29 C32 C27 86.6(4) . . ?
C29 C32 H32B 114.2 . . ?
C27 C32 H32B 114.2 . . ?
C29 C32 H32A 114.2 . . ?
C27 C32 H32A 114.2 . . ?
H32B C32 H32A 111.4 . . ?
C28 C33 H33C 109.5 . . ?
C28 C33 H33B 109.5 . . ?
H33C C33 H33B 109.5 . . ?
C28 C33 H33A 109.5 . . ?
H33C C33 H33A 109.5 . . ?
H33B C33 H33A 109.5 . . ?
C28 C34 H34C 109.5 . . ?
C28 C34 H34B 109.5 . . ?
H34C C34 H34B 109.5 . . ?
C28 C34 H34A 109.5 . . ?
H34C C34 H34A 109.5 . . ?
H34B C34 H34A 109.5 . . ?
N5 C35 C36 122.3(4) . . ?
N5 C35 C75 117.1(4) . . ?
C36 C35 C75 120.6(4) . . ?
C37 C36 C35 118.3(4) . . ?
C37 C36 H36A 120.8 . . ?
C35 C36 H36A 120.8 . . ?
C36 C37 C38 120.4(4) . . ?
C36 C37 H37A 119.8 . . ?
C38 C37 H37A 119.8 . . ?
C37 C38 C39 117.9(5) . . ?
C37 C38 H38A 121.1 . . ?
C39 C38 H38A 121.1 . . ?
N5 C39 C38 122.4(4) . . ?
N5 C39 C40 114.8(4) . . ?
C38 C39 C40 122.8(4) . . ?
N6 C40 C41 122.1(4) . . ?
N6 C40 C39 115.1(4) . . ?
C41 C40 C39 122.8(4) . . ?
C42 C41 C40 120.2(5) . . ?
C42 C41 H41A 119.9 . . ?
C40 C41 H41A 119.9 . . ?
C41 C42 C47 117.9(4) . . ?
C41 C42 C43 124.0(5) . . ?
C47 C42 C43 118.1(5) . . ?
C42 C43 C44 110.4(5) . . ?
C42 C43 H43B 109.6 . . ?
C44 C43 H43B 109.6 . . ?
C42 C43 H43A 109.6 . . ?
C44 C43 H43A 109.6 . . ?
H43B C43 H43A 108.1 . . ?
C49 C44 C43 108.7(5) . . ?
C49 C44 C45 87.8(5) . . ?
C43 C44 C45 110.7(5) . . ?
C49 C44 H44A 115.4 . . ?
C43 C44 H44A 115.4 . . ?
C45 C44 H44A 115.4 . . ?
C50 C45 C51 109.4(6) . . ?
C50 C45 C44 120.0(6) . . ?
C51 C45 C44 111.7(6) . . ?
C50 C45 C46 117.5(5) . . ?
C51 C45 C46 110.9(5) . . ?
C44 C45 C46 85.5(4) . . ?
C47 C46 C49 107.9(5) . . ?
C47 C46 C45 108.9(4) . . ?
C49 C46 C45 86.6(4) . . ?
C47 C46 H46A 116.5 . . ?
C49 C46 H46A 116.5 . . ?
C45 C46 H46A 116.5 . . ?
C48 C47 C42 118.6(4) . . ?
C48 C47 C46 124.1(5) . . ?
C42 C47 C46 117.1(5) . . ?
N6 C48 C47 123.0(4) . . ?
N6 C48 H48A 118.5 . . ?
C47 C48 H48A 118.5 . . ?
C44 C49 C46 86.6(5) . . ?
C44 C49 H49B 114.2 . . ?
C46 C49 H49B 114.2 . . ?
C44 C49 H49A 114.2 . . ?
C46 C49 H49A 114.2 . . ?
H49B C49 H49A 111.4 . . ?
C45 C50 H50C 109.5 . . ?
C45 C50 H50B 109.5 . . ?
H50C C50 H50B 109.5 . . ?
C45 C50 H50A 109.5 . . ?
H50C C50 H50A 109.5 . . ?
H50B C50 H50A 109.5 . . ?
C45 C51 H51C 109.5 . . ?
C45 C51 H51B 109.5 . . ?
H51C C51 H51B 109.5 . . ?
C45 C51 H51A 109.5 . . ?
H51C C51 H51A 109.5 . . ?
H51B C51 H51A 109.5 . . ?
N7 C52 C53 121.0(4) . . ?
N7 C52 C85 117.3(4) . . ?
C53 C52 C85 121.6(4) . . ?
C54 C53 C52 119.1(4) . . ?
C54 C53 H53A 120.4 . . ?
C52 C53 H53A 120.4 . . ?
C53 C54 C55 119.8(4) . . ?
C53 C54 H54A 120.1 . . ?
C55 C54 H54A 120.1 . . ?
C54 C55 C56 119.3(4) . . ?
C54 C55 H55A 120.3 . . ?
C56 C55 H55A 120.3 . . ?
N7 C56 C55 120.8(4) . . ?
N7 C56 C57 115.3(4) . . ?
C55 C56 C57 123.8(4) . . ?
N8 C57 C58 122.5(4) . . ?
N8 C57 C56 114.7(4) . . ?
C58 C57 C56 122.7(4) . . ?
C57 C58 C59 119.1(4) . . ?
C57 C58 H58A 120.5 . . ?
C59 C58 H58A 120.5 . . ?
C64 C59 C58 119.4(4) . . ?
C64 C59 C60 117.9(4) . . ?
C58 C59 C60 122.7(5) . . ?
C61 C60 C59 109.7(5) . . ?
C61 C60 H60B 109.7 . . ?
C59 C60 H60B 109.7 . . ?
C61 C60 H60A 109.7 . . ?
C59 C60 H60A 109.7 . . ?
H60B C60 H60A 108.2 . . ?
C60 C61 C62 112.3(4) . . ?
C60 C61 C66 108.6(4) . . ?
C62 C61 C66 87.1(4) . . ?
C60 C61 H61A 115.2 . . ?
C62 C61 H61A 115.2 . . ?
C66 C61 H61A 115.2 . . ?
C61 C62 C68 112.7(5) . . ?
C61 C62 C63 86.8(4) . . ?
C68 C62 C63 110.5(5) . . ?
C61 C62 C67 119.7(5) . . ?
C68 C62 C67 108.5(5) . . ?
C63 C62 C67 117.2(4) . . ?
C64 C63 C66 105.1(4) . . ?
C64 C63 C62 109.4(4) . . ?
C66 C63 C62 86.3(4) . . ?
C64 C63 H63A 117.2 . . ?
C66 C63 H63A 117.2 . . ?
C62 C63 H63A 117.2 . . ?
C59 C64 C65 118.1(4) . . ?
C59 C64 C63 118.5(4) . . ?
C65 C64 C63 123.2(5) . . ?
N8 C65 C64 123.1(4) . . ?
N8 C65 H65A 118.4 . . ?
C64 C65 H65A 118.4 . . ?
C63 C66 C61 86.3(4) . . ?
C63 C66 H66B 114.3 . . ?
C61 C66 H66B 114.3 . . ?
C63 C66 H66A 114.3 . . ?
C61 C66 H66A 114.3 . . ?
H66B C66 H66A 111.4 . . ?
C62 C67 H67C 109.5 . . ?
C62 C67 H67B 109.5 . . ?
H67C C67 H67B 109.5 . . ?
C62 C67 H67A 109.5 . . ?
H67C C67 H67A 109.5 . . ?
H67B C67 H67A 109.5 . . ?
C62 C68 H68C 109.5 . . ?
C62 C68 H68B 109.5 . . ?
H68C C68 H68B 109.5 . . ?
C62 C68 H68A 109.5 . . ?
H68C C68 H68A 109.5 . . ?
H68B C68 H68A 109.5 . . ?
C74 C70 C71 106.9(4) . . ?
C74 C70 C18 127.0(4) . . ?
C71 C70 C18 126.1(4) . . ?
C74 C70 Fe1 68.8(2) . . ?
C71 C70 Fe1 69.2(2) . . ?
C18 C70 Fe1 127.1(3) . . ?
C72 C71 C70 108.0(4) . . ?
C72 C71 Fe1 69.5(3) . . ?
C70 C71 Fe1 69.8(2) . . ?
C72 C71 H71A 126.0 . . ?
C70 C71 H71A 126.0 . . ?
Fe1 C71 H71A 126.2 . . ?
C73 C72 C71 108.2(4) . . ?
C73 C72 Fe1 69.7(3) . . ?
C71 C72 Fe1 69.8(3) . . ?
C73 C72 H72A 125.9 . . ?
C71 C72 H72A 125.9 . . ?
Fe1 C72 H72A 126.2 . . ?
C72 C73 C74 109.1(4) . . ?
C72 C73 Fe1 70.1(3) . . ?
C74 C73 Fe1 69.7(2) . . ?
C72 C73 H73A 125.4 . . ?
C74 C73 H73A 125.4 . . ?
Fe1 C73 H73A 126.3 . . ?
C73 C74 C70 107.8(4) . . ?
C73 C74 Fe1 69.7(2) . . ?
C70 C74 Fe1 70.1(2) . . ?
C73 C74 H74A 126.1 . . ?
C70 C74 H74A 126.1 . . ?
Fe1 C74 H74A 125.7 . . ?
C76 C75 C79 106.7(4) . . ?
C76 C75 C35 128.0(4) . . ?
C79 C75 C35 125.3(4) . . ?
C76 C75 Fe1 69.0(2) . . ?
C79 C75 Fe1 68.6(2) . . ?
C35 C75 Fe1 127.2(3) . . ?
C77 C76 C75 108.5(4) . . ?
C77 C76 Fe1 70.0(2) . . ?
C75 C76 Fe1 70.5(2) . . ?
C77 C76 H76A 125.8 . . ?
C75 C76 H76A 125.8 . . ?
Fe1 C76 H76A 125.3 . . ?
C78 C77 C76 109.2(4) . . ?
C78 C77 Fe1 69.9(3) . . ?
C76 C77 Fe1 69.5(2) . . ?
C78 C77 H77A 125.4 . . ?
C76 C77 H77A 125.4 . . ?
Fe1 C77 H77A 126.8 . . ?
C77 C78 C79 107.8(4) . . ?
C77 C78 Fe1 69.9(3) . . ?
C79 C78 Fe1 69.5(3) . . ?
C77 C78 H78A 126.1 . . ?
C79 C78 H78A 126.1 . . ?
Fe1 C78 H78A 126.0 . . ?
C78 C79 C75 107.9(4) . . ?
C78 C79 Fe1 69.7(3) . . ?
C75 C79 Fe1 69.9(2) . . ?
C78 C79 H79A 126.1 . . ?
C75 C79 H79A 126.1 . . ?
Fe1 C79 H79A 125.9 . . ?
C84 C80 C81 107.0(4) . . ?
C84 C80 C1 127.6(4) . . ?
C81 C80 C1 125.4(4) . . ?
C84 C80 Fe2 69.3(2) . . ?
C81 C80 Fe2 68.7(2) . . ?
C1 C80 Fe2 127.1(3) . . ?
C82 C81 C80 108.6(4) . . ?
C82 C81 Fe2 69.9(3) . . ?
C80 C81 Fe2 70.4(2) . . ?
C82 C81 H81A 125.7 . . ?
C80 C81 H81A 125.7 . . ?
Fe2 C81 H81A 125.6 . . ?
C83 C82 C81 108.0(4) . . ?
C83 C82 Fe2 70.5(2) . . ?
C81 C82 Fe2 69.4(3) . . ?
C83 C82 H82A 126.0 . . ?
C81 C82 H82A 126.0 . . ?
Fe2 C82 H82A 125.7 . . ?
C82 C83 C84 108.2(4) . . ?
C82 C83 Fe2 69.1(3) . . ?
C84 C83 Fe2 69.2(2) . . ?
C82 C83 H83A 125.9 . . ?
C84 C83 H83A 125.9 . . ?
Fe2 C83 H83A 127.3 . . ?
C83 C84 C80 108.2(4) . . ?
C83 C84 Fe2 70.2(2) . . ?
C80 C84 Fe2 70.0(2) . . ?
C83 C84 H84A 125.9 . . ?
C80 C84 H84A 125.9 . . ?
Fe2 C84 H84A 125.5 . . ?
C86 C85 C89 106.9(4) . . ?
C86 C85 C52 126.4(4) . . ?
C89 C85 C52 126.7(4) . . ?
C86 C85 Fe2 69.4(2) . . ?
C89 C85 Fe2 69.9(2) . . ?
C52 C85 Fe2 126.4(3) . . ?
C87 C86 C85 109.3(4) . . ?
C87 C86 Fe2 70.7(2) . . ?
C85 C86 Fe2 69.9(2) . . ?
C87 C86 H86A 125.4 . . ?
C85 C86 H86A 125.4 . . ?
Fe2 C86 H86A 125.6 . . ?
C86 C87 C88 107.6(4) . . ?
C86 C87 Fe2 69.1(2) . . ?
C88 C87 Fe2 69.5(2) . . ?
C86 C87 H87A 126.2 . . ?
C88 C87 H87A 126.2 . . ?
Fe2 C87 H87A 126.8 . . ?
C89 C88 C87 108.5(4) . . ?
C89 C88 Fe2 70.1(2) . . ?
C87 C88 Fe2 69.9(2) . . ?
C89 C88 H88A 125.7 . . ?
C87 C88 H88A 125.7 . . ?
Fe2 C88 H88A 125.9 . . ?
C88 C89 C85 107.7(4) . . ?
C88 C89 Fe2 69.7(2) . . ?
C85 C89 Fe2 68.9(2) . . ?
C88 C89 H89A 126.2 . . ?
C85 C89 H89A 126.2 . . ?
Fe2 C89 H89A 126.8 . . ?
F4 P1 F5 95.0(4) . . ?
F4 P1 F2 90.1(4) . . ?
F5 P1 F2 175.0(3) . . ?
F4 P1 F1 89.2(3) . . ?
F5 P1 F1 89.7(3) . . ?
F2 P1 F1 90.3(3) . . ?
F4 P1 F3 177.8(4) . . ?
F5 P1 F3 87.2(3) . . ?
F2 P1 F3 87.7(3) . . ?
F1 P1 F3 90.5(3) . . ?
F4 P1 F6 91.0(3) . . ?
F5 P1 F6 88.5(3) . . ?
F2 P1 F6 91.5(3) . . ?
F1 P1 F6 178.2(3) . . ?
F3 P1 F6 89.3(3) . . ?
F24 P2 F23 129.0(12) . . ?
F24 P2 F20 104.8(10) . . ?
F23 P2 F20 80.1(7) . . ?
F24 P2 F15 118.2(10) . . ?
F23 P2 F15 100.1(9) . . ?
F20 P2 F15 120.3(9) . . ?
F24 P2 F22 94.1(11) . . ?
F23 P2 F22 135.6(10) . . ?
F20 P2 F22 100.9(8) . . ?
F15 P2 F22 40.9(7) . . ?
F24 P2 F19 45.9(8) . . ?
F23 P2 F19 99.1(9) . . ?
F20 P2 F19 140.8(9) . . ?
F15 P2 F19 98.6(9) . . ?
F22 P2 F19 105.9(7) . . ?
F24 P2 F17 120.8(11) . . ?
F23 P2 F17 91.2(9) . . ?
F20 P2 F17 33.1(5) . . ?
F15 P2 F17 87.7(9) . . ?
F22 P2 F17 71.4(9) . . ?
F19 P2 F17 166.8(9) . . ?
F24 P2 F14 91.1(12) . . ?
F23 P2 F14 38.0(7) . . ?
F20 P2 F14 92.6(6) . . ?
F15 P2 F14 123.7(10) . . ?
F22 P2 F14 163.7(9) . . ?
F19 P2 F14 67.3(7) . . ?
F17 P2 F14 118.6(8) . . ?
F24 P2 F16 57.2(7) . . ?
F23 P2 F16 93.5(6) . . ?
F20 P2 F16 53.1(6) . . ?
F15 P2 F16 163.5(8) . . ?
F22 P2 F16 122.8(8) . . ?
F19 P2 F16 88.1(7) . . ?
F17 P2 F16 82.9(6) . . ?
F14 P2 F16 72.7(7) . . ?
F24 P2 F13 50.5(9) . . ?
F23 P2 F13 171.5(6) . . ?
F20 P2 F13 91.8(7) . . ?
F15 P2 F13 86.2(8) . . ?
F22 P2 F13 48.3(7) . . ?
F19 P2 F13 85.4(7) . . ?
F17 P2 F13 83.4(8) . . ?
F14 P2 F13 141.0(9) . . ?
F16 P2 F13 79.3(5) . . ?
F24 P2 F18 163.1(9) . . ?
F23 P2 F18 52.9(8) . . ?
F20 P2 F18 92.1(9) . . ?
F15 P2 F18 50.5(8) . . ?
F22 P2 F18 82.8(9) . . ?
F19 P2 F18 118.9(8) . . ?
F17 P2 F18 74.0(7) . . ?
F14 P2 F18 87.7(9) . . ?
F16 P2 F18 137.6(7) . . ?
F13 P2 F18 130.8(9) . . ?
F24 P2 F21 85.4(8) . . ?
F23 P2 F21 87.0(6) . . ?
F20 P2 F21 166.9(7) . . ?
F15 P2 F21 59.1(7) . . ?
F22 P2 F21 86.2(8) . . ?
F19 P2 F21 44.1(6) . . ?
F17 P2 F21 145.8(7) . . ?
F14 P2 F21 78.8(6) . . ?
F16 P2 F21 131.4(5) . . ?
F13 P2 F21 101.1(5) . . ?
F18 P2 F21 77.8(6) . . ?
F22 F13 F24 106.3(10) . . ?
F22 F13 P2 57.0(6) . . ?
F24 F13 P2 55.3(7) . . ?
F23 F14 P2 61.1(9) . . ?
F23 F14 F19 105.5(13) . . ?
P2 F14 F19 52.2(5) . . ?
F22 F15 F18 122.9(18) . . ?
F22 F15 P2 70.1(8) . . ?
F18 F15 P2 73.9(8) . . ?
F22 F15 F21 112.0(15) . . ?
F18 F15 F21 92.9(11) . . ?
P2 F15 F21 68.1(6) . . ?
F20 F16 F24 106.0(8) . . ?
F20 F16 P2 56.8(4) . . ?
F24 F16 P2 54.7(4) . . ?
F20 F17 P2 63.3(10) . . ?
F15 F18 F23 106.6(10) . . ?
F15 F18 P2 55.6(6) . . ?
F23 F18 P2 54.7(6) . . ?
F24 F19 F21 130.3(14) . . ?
F24 F19 P2 65.0(8) . . ?
F21 F19 P2 77.2(9) . . ?
F24 F19 F14 97.7(13) . . ?
F21 F19 F14 90.0(13) . . ?
P2 F19 F14 60.5(5) . . ?
F17 F20 F16 141(2) . . ?
F17 F20 P2 83.6(12) . . ?
F16 F20 P2 70.1(7) . . ?
F19 F21 F15 105.9(9) . . ?
F19 F21 P2 58.6(6) . . ?
F15 F21 P2 52.8(5) . . ?
F15 F22 F13 135.2(15) . . ?
F15 F22 P2 69.0(9) . . ?
F13 F22 P2 74.7(7) . . ?
F14 F23 F18 141.8(16) . . ?
F14 F23 P2 80.8(12) . . ?
F18 F23 P2 72.4(9) . . ?
F19 F24 F13 119.5(12) . . ?
F19 F24 P2 69.1(9) . . ?
F13 F24 P2 74.2(8) . . ?
F19 F24 F16 111.2(17) . . ?
F13 F24 F16 96.8(13) . . ?
P2 F24 F16 68.1(8) . . ?
C101 C100 H100 109.5 . . ?
C101 C100 H100 109.5 . . ?
H100 C100 H100 109.5 . . ?
C101 C100 H100 109.5 . . ?
H100 C100 H100 109.5 . . ?
H100 C100 H100 109.5 . . ?
C106 C101 C102 116.0(8) . . ?
C106 C101 C100 119.8(7) . . ?
C102 C101 C100 124.2(8) . . ?
C103 C102 C101 119.3(7) . . ?
C103 C102 H102 120.3 . . ?
C101 C102 H102 120.3 . . ?
C104 C103 C102 122.4(8) . . ?
C104 C103 H103 118.8 . . ?
C102 C103 H103 118.8 . . ?
C103 C104 C105 120.4(9) . . ?
C103 C104 H104 119.8 . . ?
C105 C104 H104 119.8 . . ?
C104 C105 C106 119.5(9) . . ?
C104 C105 H105 120.3 . . ?
C106 C105 H105 120.3 . . ?
C101 C106 C105 122.3(7) . . ?
C101 C106 H106 118.8 . . ?
C105 C106 H106 118.8 . . ?
C108 C107 H107 109.5 . . ?
C108 C107 H107 109.5 . . ?
H107 C107 H107 109.5 . . ?
C108 C107 H107 109.5 . . ?
H107 C107 H107 109.5 . . ?
H107 C107 H107 109.5 . . ?
C113 C108 C109 116.1(11) . . ?
C113 C108 C107 119.5(14) . . ?
C109 C108 C107 124.2(14) . . ?
C110 C109 C108 126.8(13) . . ?
C110 C109 H109 116.6 . . ?
C108 C109 H109 116.6 . . ?
C109 C110 C111 113.7(14) . . ?
C109 C110 H110 123.1 . . ?
C111 C110 H110 123.1 . . ?
C112 C111 C110 121.9(16) . . ?
C112 C111 H111 119.0 . . ?
C110 C111 H111 119.0 . . ?
C113 C112 C111 119.9(16) . . ?
C113 C112 H112 120.0 . . ?
C111 C112 H112 120.0 . . ?
C108 C113 C112 121.4(14) . . ?
C108 C113 H113 119.3 . . ?
C112 C113 H113 119.3 . . ?
C115 C114 H114 109.5 . . ?
C115 C114 H114 109.5 . . ?
H114 C114 H114 109.5 . . ?
C115 C114 H114 109.5 . . ?
H114 C114 H114 109.5 . . ?
H114 C114 H114 109.5 . . ?
C116 C115 C120 117.3(7) . . ?
C116 C115 C114 119.7(9) . . ?
C120 C115 C114 122.9(9) . . ?
C115 C116 C117 121.7(8) . . ?
C115 C116 H116 119.1 . . ?
C117 C116 H116 119.1 . . ?
C116 C117 C118 119.8(8) . . ?
C116 C117 H117 120.1 . . ?
C118 C117 H117 120.1 . . ?
C119 C118 C117 119.0(7) . . ?
C119 C118 H118 120.5 . . ?
C117 C118 H118 120.5 . . ?
C118 C119 C120 120.8(8) . . ?
C118 C119 H119 119.6 . . ?
C120 C119 H119 119.6 . . ?
C119 C120 C115 121.3(8) . . ?
C119 C120 H120 119.4 . . ?
C115 C120 H120 119.4 . . ?
Cl1 C130 Cl2 113.8(5) . . ?
Cl1 C130 H13X 108.8 . . ?
Cl2 C130 H13X 108.8 . . ?
Cl1 C130 H13Y 108.8 . . ?
Cl2 C130 H13Y 108.8 . . ?
H13X C130 H13Y 107.7 . . ?
C141 Cl3 C140 45.1(14) . . ?
Cl4B Cl4A C140 31.2(13) . . ?
Cl4B Cl4A C141 71.1(7) . . ?
C140 Cl4A C141 41.1(14) . . ?
C140 Cl4B Cl4A 113(3) . . ?
C140 Cl4B C141 41(3) . . ?
Cl4A Cl4B C141 74.4(8) . . ?
Cl4B C140 C141 109(3) . . ?
Cl4B C140 Cl3 155(3) . . ?
C141 C140 Cl3 63.8(15) . . ?
Cl4B C140 Cl4A 35.6(13) . . ?
C141 C140 Cl4A 75(2) . . ?
Cl3 C140 Cl4A 125(2) . . ?
C140 C141 Cl3 71.1(13) . . ?
C140 C141 Cl4B 30.3(10) . . ?
Cl3 C141 Cl4B 98.6(10) . . ?
C140 C141 Cl4A 63.9(13) . . ?
Cl3 C141 Cl4A 121.8(12) . . ?
Cl4B C141 Cl4A 34.5(4) . . ?

loop_
_geom_bond_atom_site_label_1
_geom_bond_atom_site_label_2
_geom_bond_distance
_geom_bond_site_symmetry_2
_geom_bond_publ_flag
Cu1 N2 1.963(4) . ?
Cu1 N4 1.971(4) . ?
Cu1 N3 2.097(4) . ?
Cu1 N1 2.108(4) . ?
Cu2 N6 1.980(3) . ?
Cu2 N8 1.990(3) . ?
Cu2 N5 2.072(3) . ?
Cu2 N7 2.076(4) . ?
Fe1 C76 2.028(4) . ?
Fe1 C79 2.031(4) . ?
Fe1 C78 2.034(5) . ?
Fe1 C77 2.035(4) . ?
Fe1 C73 2.039(5) . ?
Fe1 C74 2.039(4) . ?
Fe1 C72 2.045(4) . ?
Fe1 C71 2.048(4) . ?
Fe1 C75 2.049(4) . ?
Fe1 C70 2.057(4) . ?
Fe2 C81 2.028(4) . ?
Fe2 C86 2.028(4) . ?
Fe2 C85 2.034(4) . ?
Fe2 C82 2.035(4) . ?
Fe2 C84 2.041(4) . ?
Fe2 C88 2.044(4) . ?
Fe2 C89 2.048(4) . ?
Fe2 C87 2.050(4) . ?
Fe2 C80 2.051(4) . ?
Fe2 C83 2.054(4) . ?
N1 C1 1.351(5) . ?
N1 C5 1.360(6) . ?
N2 C14 1.352(6) . ?
N2 C6A 1.355(5) . ?
N3 C18 1.349(5) . ?
N3 C22 1.374(6) . ?
N4 C23 1.347(6) . ?
N4 C31 1.355(6) . ?
N5 C35 1.343(5) . ?
N5 C39 1.351(5) . ?
N6 C40 1.334(6) . ?
N6 C48 1.357(5) . ?
N7 C52 1.344(5) . ?
N7 C56 1.348(6) . ?
N8 C65 1.342(5) . ?
N8 C57 1.346(6) . ?
C1 C2 1.386(6) . ?
C1 C80 1.482(6) . ?
C2 C3 1.371(7) . ?
C2 H2A 0.9500 . ?
C3 C4 1.393(7) . ?
C3 H3A 0.9500 . ?
C4 C5 1.379(7) . ?
C4 H4A 0.9500 . ?
C5 C6A 1.480(6) . ?
C6A C7 1.394(7) . ?
C7 C8 1.388(7) . ?
C7 H7A 0.9500 . ?
C8 C13 1.395(8) . ?
C8 C9 1.511(7) . ?
C9 C10 1.518(8) . ?
C9 H9B 0.9900 . ?
C9 H9A 0.9900 . ?
C10 C11 1.542(8) . ?
C10 C15 1.544(9) . ?
C10 H10A 1.0000 . ?
C11 C17 1.524(7) . ?
C11 C16 1.543(7) . ?
C11 C12 1.576(6) . ?
C12 C13 1.498(7) . ?
C12 C15 1.552(8) . ?
C12 H12A 1.0000 . ?
C13 C14 1.378(7) . ?
C14 H14A 0.9500 . ?
C15 H15B 0.9900 . ?
C15 H15A 0.9900 . ?
C16 H16C 0.9800 . ?
C16 H16B 0.9800 . ?
C16 H16A 0.9800 . ?
C17 H17C 0.9800 . ?
C17 H17B 0.9800 . ?
C17 H17A 0.9800 . ?
C18 C19 1.381(6) . ?
C18 C70 1.475(6) . ?
C19 C20 1.369(7) . ?
C19 H19A 0.9500 . ?
C20 C21 1.387(7) . ?
C20 H20A 0.9500 . ?
C21 C22 1.386(7) . ?
C21 H21A 0.9500 . ?
C22 C23 1.468(6) . ?
C23 C24 1.397(6) . ?
C24 C25 1.369(6) . ?
C24 H24A 0.9500 . ?
C25 C30 1.388(7) . ?
C25 C26 1.527(7) . ?
C26 C27 1.521(8) . ?
C26 H26B 0.9900 . ?
C26 H26A 0.9900 . ?
C27 C28 1.539(8) . ?
C27 C32 1.545(8) . ?
C27 H27A 1.0000 . ?
C28 C33 1.498(8) . ?
C28 C34 1.537(8) . ?
C28 C29 1.563(7) . ?
C29 C30 1.515(7) . ?
C29 C32 1.531(8) . ?
C29 H29A 1.0000 . ?
C30 C31 1.383(7) . ?
C31 H31A 0.9500 . ?
C32 H32B 0.9900 . ?
C32 H32A 0.9900 . ?
C33 H33C 0.9800 . ?
C33 H33B 0.9800 . ?
C33 H33A 0.9800 . ?
C34 H34C 0.9800 . ?
C34 H34B 0.9800 . ?
C34 H34A 0.9800 . ?
C35 C36 1.398(6) . ?
C35 C75 1.480(6) . ?
C36 C37 1.377(7) . ?
C36 H36A 0.9500 . ?
C37 C38 1.387(7) . ?
C37 H37A 0.9500 . ?
C38 C39 1.396(6) . ?
C38 H38A 0.9500 . ?
C39 C40 1.480(6) . ?
C40 C41 1.385(6) . ?
C41 C42 1.380(7) . ?
C41 H41A 0.9500 . ?
C42 C47 1.404(7) . ?
C42 C43 1.516(7) . ?
C43 C44 1.552(9) . ?
C43 H43B 0.9900 . ?
C43 H43A 0.9900 . ?
C44 C49 1.536(9) . ?
C44 C45 1.558(10) . ?
C44 H44A 1.0000 . ?
C45 C50 1.516(9) . ?
C45 C51 1.540(8) . ?
C45 C46 1.571(8) . ?
C46 C47 1.494(7) . ?
C46 C49 1.560(8) . ?
C46 H46A 1.0000 . ?
C47 C48 1.376(7) . ?
C48 H48A 0.9500 . ?
C49 H49B 0.9900 . ?
C49 H49A 0.9900 . ?
C50 H50C 0.9800 . ?
C50 H50B 0.9800 . ?
C50 H50A 0.9800 . ?
C51 H51C 0.9800 . ?
C51 H51B 0.9800 . ?
C51 H51A 0.9800 . ?
C52 C53 1.401(6) . ?
C52 C85 1.475(6) . ?
C53 C54 1.359(7) . ?
C53 H53A 0.9500 . ?
C54 C55 1.383(7) . ?
C54 H54A 0.9500 . ?
C55 C56 1.387(6) . ?
C55 H55A 0.9500 . ?
C56 C57 1.474(6) . ?
C57 C58 1.378(6) . ?
C58 C59 1.386(7) . ?
C58 H58A 0.9500 . ?
C59 C64 1.375(7) . ?
C59 C60 1.533(7) . ?
C60 C61 1.531(8) . ?
C60 H60B 0.9900 . ?
C60 H60A 0.9900 . ?
C61 C62 1.537(8) . ?
C61 C66 1.557(8) . ?
C61 H61A 1.0000 . ?
C62 C68 1.545(8) . ?
C62 C63 1.560(7) . ?
C62 C67 1.560(7) . ?
C63 C64 1.504(6) . ?
C63 C66 1.556(7) . ?
C63 H63A 1.0000 . ?
C64 C65 1.395(6) . ?
C65 H65A 0.9500 . ?
C66 H66B 0.9900 . ?
C66 H66A 0.9900 . ?
C67 H67C 0.9800 . ?
C67 H67B 0.9800 . ?
C67 H67A 0.9800 . ?
C68 H68C 0.9800 . ?
C68 H68B 0.9800 . ?
C68 H68A 0.9800 . ?
C70 C74 1.438(6) . ?
C70 C71 1.439(6) . ?
C71 C72 1.424(6) . ?
C71 H71A 0.9500 . ?
C72 C73 1.403(7) . ?
C72 H72A 0.9500 . ?
C73 C74 1.416(7) . ?
C73 H73A 0.9500 . ?
C74 H74A 0.9500 . ?
C75 C76 1.413(6) . ?
C75 C79 1.444(6) . ?
C76 C77 1.405(6) . ?
C76 H76A 0.9500 . ?
C77 C78 1.398(7) . ?
C77 H77A 0.9500 . ?
C78 C79 1.417(7) . ?
C78 H78A 0.9500 . ?
C79 H79A 0.9500 . ?
C80 C84 1.424(6) . ?
C80 C81 1.426(6) . ?
C81 C82 1.414(7) . ?
C81 H81A 0.9500 . ?
C82 C83 1.411(7) . ?
C82 H82A 0.9500 . ?
C83 C84 1.420(6) . ?
C83 H83A 0.9500 . ?
C84 H84A 0.9500 . ?
C85 C86 1.414(6) . ?
C85 C89 1.439(6) . ?
C86 C87 1.402(7) . ?
C86 H86A 0.9500 . ?
C87 C88 1.421(7) . ?
C87 H87A 0.9500 . ?
C88 C89 1.407(6) . ?
C88 H88A 0.9500 . ?
C89 H89A 0.9500 . ?
P1 F4 1.547(4) . ?
P1 F5 1.561(4) . ?
P1 F2 1.567(4) . ?
P1 F1 1.577(4) . ?
P1 F3 1.578(5) . ?
P1 F6 1.597(4) . ?
P2 F24 1.457(13) . ?
P2 F23 1.468(10) . ?
P2 F20 1.472(10) . ?
P2 F15 1.472(9) . ?
P2 F22 1.482(10) . ?
P2 F19 1.502(9) . ?
P2 F17 1.637(12) . ?
P2 F14 1.655(12) . ?
P2 F16 1.655(7) . ?
P2 F13 1.706(10) . ?
P2 F18 1.714(13) . ?
P2 F21 1.715(9) . ?
F13 F22 1.321(19) . ?
F13 F24 1.37(2) . ?
F14 F23 1.033(18) . ?
F14 F19 1.754(19) . ?
F15 F22 1.031(16) . ?
F15 F18 1.38(2) . ?
F15 F21 1.586(18) . ?
F16 F20 1.407(17) . ?
F16 F24 1.499(19) . ?
F17 F20 0.900(13) . ?
F18 F23 1.435(19) . ?
F19 F24 1.155(19) . ?
F19 F21 1.225(16) . ?
C100 C101 1.489(12) . ?
C100 H100 0.9800 . ?
C100 H100 0.9800 . ?
C100 H100 0.9800 . ?
C101 C106 1.368(10) . ?
C101 C102 1.444(10) . ?
C102 C103 1.373(11) . ?
C102 H102 0.9500 . ?
C103 C104 1.334(12) . ?
C103 H103 0.9500 . ?
C104 C105 1.352(11) . ?
C104 H104 0.9500 . ?
C105 C106 1.399(12) . ?
C105 H105 0.9500 . ?
C106 H106 0.9500 . ?
C107 C108 1.482(15) . ?
C107 H107 0.9800 . ?
C107 H107 0.9800 . ?
C107 H107 0.9800 . ?
C108 C113 1.367(15) . ?
C108 C109 1.403(14) . ?
C109 C110 1.349(16) . ?
C109 H109 0.9500 . ?
C110 C111 1.427(19) . ?
C110 H110 0.9500 . ?
C111 C112 1.38(2) . ?
C111 H111 0.9500 . ?
C112 C113 1.368(19) . ?
C112 H112 0.9500 . ?
C113 H113 0.9500 . ?
C114 C115 1.475(11) . ?
C114 H114 0.9800 . ?
C114 H114 0.9800 . ?
C114 H114 0.9800 . ?
C115 C116 1.358(11) . ?
C115 C120 1.397(11) . ?
C116 C117 1.365(10) . ?
C116 H116 0.9500 . ?
C117 C118 1.408(10) . ?
C117 H117 0.9500 . ?
C118 C119 1.334(10) . ?
C118 H118 0.9500 . ?
C119 C120 1.371(10) . ?
C119 H119 0.9500 . ?
C120 H120 0.9500 . ?
Cl1 C130 1.708(8) . ?
Cl2 C130 1.745(8) . ?
C130 H13X 0.9900 . ?
C130 H13Y 0.9900 . ?
Cl3 C141 1.630(19) . ?
Cl3 C140 1.72(2) . ?
Cl4A Cl4B 1.114(7) . ?
Cl4A C140 1.76(2) . ?
Cl4A C141 1.89(2) . ?
Cl4B C140 0.990(18) . ?
Cl4B C141 1.86(2) . ?
C140 C141 1.29(4) . ?

loop_
_geom_hbond_atom_site_label_D
_geom_hbond_atom_site_label_H
_geom_hbond_atom_site_label_A
_geom_hbond_distance_DH
_geom_hbond_distance_HA
_geom_hbond_distance_DA
_geom_hbond_angle_DHA
_geom_hbond_site_symmetry_A
_geom_hbond_publ_flag
C2 H2A F16 0.9494 2.4254 3.321(9) 157.15 . ?
C130 H13X F18 0.9898 2.4454 2.88(2) 106.17 . ?
C130 H13Y F18 0.9886 2.4215 2.88(2) 107.84 . ?
C26 H26B F17 0.9891 2.5299 3.482(16) 161.51 2_645 ?
C33 H33A F18 0.9795 2.3356 3.227(19) 150.90 2_645 ?
C36 H36A F14 0.9514 2.3707 3.286(18) 161.40 1_655 ?
C72 H72A F16 0.9503 2.3804 3.315(9) 167.58 1_655 ?
C78 H78A F5 0.9495 2.4033 3.127(7) 132.84 2_746 ?
C87 H87A F14 0.9505 2.4024 3.290(19) 155.28 . ?
C87 H87A F16 0.9505 2.3877 3.116(8) 133.17 . ?
C105 H105 F13 0.9495 2.4806 3.355(16) 153.02 . ?
C106 H106 F19 0.9505 2.4191 3.199(14) 139.13 . ?

loop_
_geom_torsion_atom_site_label_1
_geom_torsion_atom_site_label_2
_geom_torsion_atom_site_label_3
_geom_torsion_atom_site_label_4
_geom_torsion
_geom_torsion_site_symmetry_1
_geom_torsion_site_symmetry_2
_geom_torsion_site_symmetry_3
_geom_torsion_site_symmetry_4
_geom_torsion_publ_flag
N2 Cu1 N1 C1 171.7(4) . . . . ?
N4 Cu1 N1 C1 21.3(4) . . . . ?
N3 Cu1 N1 C1 -78.1(4) . . . . ?
N2 Cu1 N1 C5 13.4(3) . . . . ?
N4 Cu1 N1 C5 -137.0(3) . . . . ?
N3 Cu1 N1 C5 123.6(3) . . . . ?
N4 Cu1 N2 C14 -75.2(5) . . . . ?
N3 Cu1 N2 C14 33.7(4) . . . . ?
N1 Cu1 N2 C14 162.9(4) . . . . ?
N4 Cu1 N2 C6A 121.4(3) . . . . ?
N3 Cu1 N2 C6A -129.7(3) . . . . ?
N1 Cu1 N2 C6A -0.5(3) . . . . ?
N2 Cu1 N3 C18 19.5(4) . . . . ?
N4 Cu1 N3 C18 168.9(4) . . . . ?
N1 Cu1 N3 C18 -77.2(4) . . . . ?
N2 Cu1 N3 C22 -135.4(3) . . . . ?
N4 Cu1 N3 C22 14.0(3) . . . . ?
N1 Cu1 N3 C22 127.8(3) . . . . ?
N2 Cu1 N4 C23 117.5(4) . . . . ?
N3 Cu1 N4 C23 0.8(3) . . . . ?
N1 Cu1 N4 C23 -128.9(3) . . . . ?
N2 Cu1 N4 C31 -82.6(4) . . . . ?
N3 Cu1 N4 C31 160.8(4) . . . . ?
N1 Cu1 N4 C31 31.1(4) . . . . ?
N6 Cu2 N5 C35 172.8(4) . . . . ?
N8 Cu2 N5 C35 24.9(4) . . . . ?
N7 Cu2 N5 C35 -78.4(4) . . . . ?
N6 Cu2 N5 C39 8.8(3) . . . . ?
N8 Cu2 N5 C39 -139.2(3) . . . . ?
N7 Cu2 N5 C39 117.6(3) . . . . ?
N8 Cu2 N6 C40 126.2(3) . . . . ?
N5 Cu2 N6 C40 2.0(3) . . . . ?
N7 Cu2 N6 C40 -130.1(3) . . . . ?
N8 Cu2 N6 C48 -70.4(5) . . . . ?
N5 Cu2 N6 C48 165.4(4) . . . . ?
N7 Cu2 N6 C48 33.2(4) . . . . ?
N6 Cu2 N7 C52 26.0(4) . . . . ?
N8 Cu2 N7 C52 171.6(4) . . . . ?
N5 Cu2 N7 C52 -70.4(4) . . . . ?
N6 Cu2 N7 C56 -134.0(3) . . . . ?
N8 Cu2 N7 C56 11.6(3) . . . . ?
N5 Cu2 N7 C56 129.6(3) . . . . ?
N6 Cu2 N8 C65 -86.0(4) . . . . ?
N5 Cu2 N8 C65 28.3(4) . . . . ?
N7 Cu2 N8 C65 161.8(4) . . . . ?
N6 Cu2 N8 C57 112.9(3) . . . . ?
N5 Cu2 N8 C57 -132.8(3) . . . . ?
N7 Cu2 N8 C57 0.6(3) . . . . ?
C5 N1 C1 C2 2.4(6) . . . . ?
Cu1 N1 C1 C2 -154.2(3) . . . . ?
C5 N1 C1 C80 -179.0(4) . . . . ?
Cu1 N1 C1 C80 24.4(5) . . . . ?
N1 C1 C2 C3 1.1(7) . . . . ?
C80 C1 C2 C3 -177.4(4) . . . . ?
C1 C2 C3 C4 -2.1(8) . . . . ?
C2 C3 C4 C5 -0.3(8) . . . . ?
C1 N1 C5 C4 -5.0(6) . . . . ?
Cu1 N1 C5 C4 156.3(4) . . . . ?
C1 N1 C5 C6A 175.3(4) . . . . ?
Cu1 N1 C5 C6A -23.4(4) . . . . ?
C3 C4 C5 N1 4.0(7) . . . . ?
C3 C4 C5 C6A -176.4(5) . . . . ?
C14 N2 C6A C7 0.1(6) . . . . ?
Cu1 N2 C6A C7 164.8(3) . . . . ?
C14 N2 C6A C5 -176.7(4) . . . . ?
Cu1 N2 C6A C5 -12.0(5) . . . . ?
N1 C5 C6A N2 24.7(5) . . . . ?
C4 C5 C6A N2 -155.0(4) . . . . ?
N1 C5 C6A C7 -152.1(4) . . . . ?
C4 C5 C6A C7 28.3(7) . . . . ?
N2 C6A C7 C8 -1.1(7) . . . . ?
C5 C6A C7 C8 175.5(4) . . . . ?
C6A C7 C8 C13 1.2(7) . . . . ?
C6A C7 C8 C9 -177.0(5) . . . . ?
C7 C8 C9 C10 176.0(5) . . . . ?
C13 C8 C9 C10 -2.3(7) . . . . ?
C8 C9 C10 C11 48.8(6) . . . . ?
C8 C9 C10 C15 -45.8(6) . . . . ?
C9 C10 C11 C17 39.1(6) . . . . ?
C15 C10 C11 C17 148.4(4) . . . . ?
C9 C10 C11 C16 168.2(5) . . . . ?
C15 C10 C11 C16 -82.6(5) . . . . ?
C9 C10 C11 C12 -81.1(5) . . . . ?
C15 C10 C11 C12 28.1(4) . . . . ?
C17 C11 C12 C13 -43.4(7) . . . . ?
C10 C11 C12 C13 78.3(5) . . . . ?
C16 C11 C12 C13 -169.4(5) . . . . ?
C17 C11 C12 C15 -149.7(5) . . . . ?
C10 C11 C12 C15 -28.0(4) . . . . ?
C16 C11 C12 C15 84.3(5) . . . . ?
C7 C8 C13 C14 -0.4(7) . . . . ?
C9 C8 C13 C14 177.9(4) . . . . ?
C7 C8 C13 C12 -176.1(4) . . . . ?
C9 C8 C13 C12 2.3(6) . . . . ?
C15 C12 C13 C14 -130.5(5) . . . . ?
C11 C12 C13 C14 138.1(5) . . . . ?
C15 C12 C13 C8 44.9(6) . . . . ?
C11 C12 C13 C8 -46.5(6) . . . . ?
C6A N2 C14 C13 0.7(6) . . . . ?
Cu1 N2 C14 C13 -162.2(3) . . . . ?
C8 C13 C14 N2 -0.6(7) . . . . ?
C12 C13 C14 N2 174.8(4) . . . . ?
C9 C10 C15 C12 83.5(5) . . . . ?
C11 C10 C15 C12 -28.5(4) . . . . ?
C13 C12 C15 C10 -81.3(4) . . . . ?
C11 C12 C15 C10 27.9(4) . . . . ?
C22 N3 C18 C19 1.7(6) . . . . ?
Cu1 N3 C18 C19 -151.2(4) . . . . ?
C22 N3 C18 C70 -178.6(4) . . . . ?
Cu1 N3 C18 C70 28.5(5) . . . . ?
N3 C18 C19 C20 1.9(7) . . . . ?
C70 C18 C19 C20 -177.7(5) . . . . ?
C18 C19 C20 C21 -3.4(8) . . . . ?
C19 C20 C21 C22 1.2(8) . . . . ?
C18 N3 C22 C21 -4.0(6) . . . . ?
Cu1 N3 C22 C21 154.2(4) . . . . ?
C18 N3 C22 C23 176.3(4) . . . . ?
Cu1 N3 C22 C23 -25.5(4) . . . . ?
C20 C21 C22 N3 2.6(8) . . . . ?
C20 C21 C22 C23 -177.7(5) . . . . ?
C31 N4 C23 C24 -1.1(6) . . . . ?
Cu1 N4 C23 C24 160.8(3) . . . . ?
C31 N4 C23 C22 -177.1(4) . . . . ?
Cu1 N4 C23 C22 -15.2(5) . . . . ?
N3 C22 C23 N4 28.4(6) . . . . ?
C21 C22 C23 N4 -151.3(5) . . . . ?
N3 C22 C23 C24 -147.5(4) . . . . ?
C21 C22 C23 C24 32.7(7) . . . . ?
N4 C23 C24 C25 -0.6(7) . . . . ?
C22 C23 C24 C25 175.1(4) . . . . ?
C23 C24 C25 C30 1.9(7) . . . . ?
C23 C24 C25 C26 -176.4(4) . . . . ?
C24 C25 C26 C27 175.9(4) . . . . ?
C30 C25 C26 C27 -2.4(6) . . . . ?
C25 C26 C27 C28 49.8(6) . . . . ?
C25 C26 C27 C32 -44.9(6) . . . . ?
C26 C27 C28 C33 37.6(7) . . . . ?
C32 C27 C28 C33 148.0(5) . . . . ?
C26 C27 C28 C34 165.0(5) . . . . ?
C32 C27 C28 C34 -84.6(5) . . . . ?
C26 C27 C28 C29 -83.0(5) . . . . ?
C32 C27 C28 C29 27.4(4) . . . . ?
C33 C28 C29 C30 -44.2(7) . . . . ?
C34 C28 C29 C30 -171.4(5) . . . . ?
C27 C28 C29 C30 79.1(5) . . . . ?
C33 C28 C29 C32 -151.0(5) . . . . ?
C34 C28 C29 C32 81.8(6) . . . . ?
C27 C28 C29 C32 -27.7(4) . . . . ?
C24 C25 C30 C31 -1.4(7) . . . . ?
C26 C25 C30 C31 176.9(4) . . . . ?
C24 C25 C30 C29 -177.0(4) . . . . ?
C26 C25 C30 C29 1.4(7) . . . . ?
C32 C29 C30 C31 -128.6(5) . . . . ?
C28 C29 C30 C31 138.8(5) . . . . ?
C32 C29 C30 C25 46.6(6) . . . . ?
C28 C29 C30 C25 -46.0(6) . . . . ?
C23 N4 C31 C30 1.6(6) . . . . ?
Cu1 N4 C31 C30 -157.8(4) . . . . ?
C25 C30 C31 N4 -0.3(7) . . . . ?
C29 C30 C31 N4 174.8(4) . . . . ?
C30 C29 C32 C27 -81.9(4) . . . . ?
C28 C29 C32 C27 27.5(4) . . . . ?
C26 C27 C32 C29 83.5(5) . . . . ?
C28 C27 C32 C29 -28.0(4) . . . . ?
C39 N5 C35 C36 1.9(6) . . . . ?
Cu2 N5 C35 C36 -161.1(4) . . . . ?
C39 N5 C35 C75 -178.6(4) . . . . ?
Cu2 N5 C35 C75 18.5(6) . . . . ?
N5 C35 C36 C37 -0.2(7) . . . . ?
C75 C35 C36 C37 -179.7(4) . . . . ?
C35 C36 C37 C38 -1.1(8) . . . . ?
C36 C37 C38 C39 0.7(8) . . . . ?
C35 N5 C39 C38 -2.4(6) . . . . ?
Cu2 N5 C39 C38 163.5(4) . . . . ?
C35 N5 C39 C40 176.9(4) . . . . ?
Cu2 N5 C39 C40 -17.3(4) . . . . ?
C37 C38 C39 N5 1.1(7) . . . . ?
C37 C38 C39 C40 -178.1(5) . . . . ?
C48 N6 C40 C41 2.0(6) . . . . ?
Cu2 N6 C40 C41 166.6(3) . . . . ?
C48 N6 C40 C39 -176.5(4) . . . . ?
Cu2 N6 C40 C39 -11.9(5) . . . . ?
N5 C39 C40 N6 20.0(6) . . . . ?
C38 C39 C40 N6 -160.8(4) . . . . ?
N5 C39 C40 C41 -158.5(4) . . . . ?
C38 C39 C40 C41 20.7(7) . . . . ?
N6 C40 C41 C42 -2.1(7) . . . . ?
C39 C40 C41 C42 176.3(4) . . . . ?
C40 C41 C42 C47 1.7(7) . . . . ?
C40 C41 C42 C43 -178.1(5) . . . . ?
C41 C42 C43 C44 178.3(5) . . . . ?
C47 C42 C43 C44 -1.5(8) . . . . ?
C42 C43 C44 C49 -47.1(7) . . . . ?
C42 C43 C44 C45 47.8(7) . . . . ?
C49 C44 C45 C50 146.7(5) . . . . ?
C43 C44 C45 C50 37.5(7) . . . . ?
C49 C44 C45 C51 -83.3(6) . . . . ?
C43 C44 C45 C51 167.5(5) . . . . ?
C49 C44 C45 C46 27.4(4) . . . . ?
C43 C44 C45 C46 -81.8(5) . . . . ?
C50 C45 C46 C47 -40.8(8) . . . . ?
C51 C45 C46 C47 -167.7(6) . . . . ?
C44 C45 C46 C47 80.8(5) . . . . ?
C50 C45 C46 C49 -148.6(6) . . . . ?
C51 C45 C46 C49 84.6(6) . . . . ?
C44 C45 C46 C49 -27.0(4) . . . . ?
C41 C42 C47 C48 -1.3(7) . . . . ?
C43 C42 C47 C48 178.5(5) . . . . ?
C41 C42 C47 C46 -177.5(5) . . . . ?
C43 C42 C47 C46 2.4(7) . . . . ?
C49 C46 C47 C48 -131.7(5) . . . . ?
C45 C46 C47 C48 135.8(5) . . . . ?
C49 C46 C47 C42 44.2(6) . . . . ?
C45 C46 C47 C42 -48.3(6) . . . . ?
C40 N6 C48 C47 -1.6(7) . . . . ?
Cu2 N6 C48 C47 -164.5(4) . . . . ?
C42 C47 C48 N6 1.3(7) . . . . ?
C46 C47 C48 N6 177.2(4) . . . . ?
C43 C44 C49 C46 83.6(5) . . . . ?
C45 C44 C49 C46 -27.6(4) . . . . ?
C47 C46 C49 C44 -81.4(5) . . . . ?
C45 C46 C49 C44 27.4(4) . . . . ?
C56 N7 C52 C53 1.6(6) . . . . ?
Cu2 N7 C52 C53 -156.7(3) . . . . ?
C56 N7 C52 C85 -176.6(4) . . . . ?
Cu2 N7 C52 C85 25.1(5) . . . . ?
N7 C52 C53 C54 0.9(7) . . . . ?
C85 C52 C53 C54 179.0(4) . . . . ?
C52 C53 C54 C55 -2.6(7) . . . . ?
C53 C54 C55 C56 1.9(8) . . . . ?
C52 N7 C56 C55 -2.3(6) . . . . ?
Cu2 N7 C56 C55 159.4(3) . . . . ?
C52 N7 C56 C57 177.1(4) . . . . ?
Cu2 N7 C56 C57 -21.3(4) . . . . ?
C54 C55 C56 N7 0.6(7) . . . . ?
C54 C55 C56 C57 -178.7(4) . . . . ?
C65 N8 C57 C58 1.8(6) . . . . ?
Cu2 N8 C57 C58 164.5(3) . . . . ?
C65 N8 C57 C56 -174.8(3) . . . . ?
Cu2 N8 C57 C56 -12.1(4) . . . . ?
N7 C56 C57 N8 23.0(5) . . . . ?
C55 C56 C57 N8 -157.7(4) . . . . ?
N7 C56 C57 C58 -153.6(4) . . . . ?
C55 C56 C57 C58 25.8(7) . . . . ?
N8 C57 C58 C59 -2.1(7) . . . . ?
C56 C57 C58 C59 174.2(4) . . . . ?
C57 C58 C59 C64 1.9(7) . . . . ?
C57 C58 C59 C60 -177.7(4) . . . . ?
C64 C59 C60 C61 -2.8(6) . . . . ?
C58 C59 C60 C61 176.9(5) . . . . ?
C59 C60 C61 C62 48.8(6) . . . . ?
C59 C60 C61 C66 -45.7(6) . . . . ?
C60 C61 C62 C68 167.6(5) . . . . ?
C66 C61 C62 C68 -83.5(5) . . . . ?
C60 C61 C62 C63 -81.5(5) . . . . ?
C66 C61 C62 C63 27.4(3) . . . . ?
C60 C61 C62 C67 38.2(6) . . . . ?
C66 C61 C62 C67 147.1(5) . . . . ?
C61 C62 C63 C64 77.3(4) . . . . ?
C68 C62 C63 C64 -169.6(5) . . . . ?
C67 C62 C63 C64 -44.6(7) . . . . ?
C61 C62 C63 C66 -27.4(4) . . . . ?
C68 C62 C63 C66 85.7(5) . . . . ?
C67 C62 C63 C66 -149.3(5) . . . . ?
C58 C59 C64 C65 -1.6(7) . . . . ?
C60 C59 C64 C65 178.1(4) . . . . ?
C58 C59 C64 C63 -177.1(4) . . . . ?
C60 C59 C64 C63 2.6(6) . . . . ?
C66 C63 C64 C59 45.4(6) . . . . ?
C62 C63 C64 C59 -46.0(6) . . . . ?
C66 C63 C64 C65 -129.9(5) . . . . ?
C62 C63 C64 C65 138.8(5) . . . . ?
C57 N8 C65 C64 -1.5(6) . . . . ?
Cu2 N8 C65 C64 -162.0(3) . . . . ?
C59 C64 C65 N8 1.4(6) . . . . ?
C63 C64 C65 N8 176.7(4) . . . . ?
C64 C63 C66 C61 -82.0(4) . . . . ?
C62 C63 C66 C61 27.0(4) . . . . ?
C60 C61 C66 C63 85.1(5) . . . . ?
C62 C61 C66 C63 -27.5(4) . . . . ?
N3 C18 C70 C74 30.0(6) . . . . ?
C19 C18 C70 C74 -150.3(4) . . . . ?
N3 C18 C70 C71 -149.8(4) . . . . ?
C19 C18 C70 C71 29.9(7) . . . . ?
N3 C18 C70 Fe1 120.2(4) . . . . ?
C19 C18 C70 Fe1 -60.1(6) . . . . ?
C76 Fe1 C70 C74 83.9(3) . . . . ?
C79 Fe1 C70 C74 -158.7(6) . . . . ?
C78 Fe1 C70 C74 167.8(3) . . . . ?
C77 Fe1 C70 C74 126.7(3) . . . . ?
C73 Fe1 C70 C74 -37.9(3) . . . . ?
C72 Fe1 C70 C74 -81.1(3) . . . . ?
C71 Fe1 C70 C74 -118.8(4) . . . . ?
C75 Fe1 C70 C74 49.0(5) . . . . ?
C76 Fe1 C70 C71 -157.3(3) . . . . ?
C79 Fe1 C70 C71 -39.9(8) . . . . ?
C78 Fe1 C70 C71 -73.4(3) . . . . ?
C77 Fe1 C70 C71 -114.5(3) . . . . ?
C73 Fe1 C70 C71 80.9(3) . . . . ?
C74 Fe1 C70 C71 118.8(4) . . . . ?
C72 Fe1 C70 C71 37.6(3) . . . . ?
C75 Fe1 C70 C71 167.8(4) . . . . ?
C76 Fe1 C70 C18 -37.2(4) . . . . ?
C79 Fe1 C70 C18 80.2(8) . . . . ?
C78 Fe1 C70 C18 46.7(4) . . . . ?
C77 Fe1 C70 C18 5.6(4) . . . . ?
C73 Fe1 C70 C18 -159.0(4) . . . . ?
C74 Fe1 C70 C18 -121.1(5) . . . . ?
C72 Fe1 C70 C18 157.8(4) . . . . ?
C71 Fe1 C70 C18 120.1(5) . . . . ?
C75 Fe1 C70 C18 -72.1(6) . . . . ?
C74 C70 C71 C72 -0.6(5) . . . . ?
C18 C70 C71 C72 179.3(4) . . . . ?
Fe1 C70 C71 C72 -59.3(3) . . . . ?
C74 C70 C71 Fe1 58.7(3) . . . . ?
C18 C70 C71 Fe1 -121.5(4) . . . . ?
C76 Fe1 C71 C72 169.6(4) . . . . ?
C79 Fe1 C71 C72 -73.7(4) . . . . ?
C78 Fe1 C71 C72 -114.8(3) . . . . ?
C77 Fe1 C71 C72 -156.6(3) . . . . ?
C73 Fe1 C71 C72 37.3(3) . . . . ?
C74 Fe1 C71 C72 81.1(3) . . . . ?
C75 Fe1 C71 C72 -41.3(8) . . . . ?
C70 Fe1 C71 C72 119.2(4) . . . . ?
C76 Fe1 C71 C70 50.3(5) . . . . ?
C79 Fe1 C71 C70 167.1(3) . . . . ?
C78 Fe1 C71 C70 126.0(3) . . . . ?
C77 Fe1 C71 C70 84.1(3) . . . . ?
C73 Fe1 C71 C70 -82.0(3) . . . . ?
C74 Fe1 C71 C70 -38.2(3) . . . . ?
C72 Fe1 C71 C70 -119.2(4) . . . . ?
C75 Fe1 C71 C70 -160.5(6) . . . . ?
C70 C71 C72 C73 0.1(5) . . . . ?
Fe1 C71 C72 C73 -59.3(3) . . . . ?
C70 C71 C72 Fe1 59.4(3) . . . . ?
C76 Fe1 C72 C73 -43.9(8) . . . . ?
C79 Fe1 C72 C73 -115.4(3) . . . . ?
C78 Fe1 C72 C73 -157.9(3) . . . . ?
C77 Fe1 C72 C73 170.3(4) . . . . ?
C74 Fe1 C72 C73 37.2(3) . . . . ?
C71 Fe1 C72 C73 119.4(4) . . . . ?
C75 Fe1 C72 C73 -73.8(3) . . . . ?
C70 Fe1 C72 C73 81.5(3) . . . . ?
C76 Fe1 C72 C71 -163.3(6) . . . . ?
C79 Fe1 C72 C71 125.2(3) . . . . ?
C78 Fe1 C72 C71 82.7(3) . . . . ?
C77 Fe1 C72 C71 50.9(6) . . . . ?
C73 Fe1 C72 C71 -119.4(4) . . . . ?
C74 Fe1 C72 C71 -82.2(3) . . . . ?
C75 Fe1 C72 C71 166.8(3) . . . . ?
C70 Fe1 C72 C71 -37.9(3) . . . . ?
C71 C72 C73 C74 0.4(5) . . . . ?
Fe1 C72 C73 C74 -58.9(3) . . . . ?
C71 C72 C73 Fe1 59.3(3) . . . . ?
C76 Fe1 C73 C72 166.1(3) . . . . ?
C79 Fe1 C73 C72 81.7(3) . . . . ?
C78 Fe1 C73 C72 47.0(5) . . . . ?
C77 Fe1 C73 C72 -162.9(7) . . . . ?
C74 Fe1 C73 C72 -120.4(4) . . . . ?
C71 Fe1 C73 C72 -37.7(3) . . . . ?
C75 Fe1 C73 C72 125.5(3) . . . . ?
C70 Fe1 C73 C72 -82.1(3) . . . . ?
C76 Fe1 C73 C74 -73.5(3) . . . . ?
C79 Fe1 C73 C74 -157.9(3) . . . . ?
C78 Fe1 C73 C74 167.3(4) . . . . ?
C77 Fe1 C73 C74 -42.5(9) . . . . ?
C72 Fe1 C73 C74 120.4(4) . . . . ?
C71 Fe1 C73 C74 82.6(3) . . . . ?
C75 Fe1 C73 C74 -114.1(3) . . . . ?
C70 Fe1 C73 C74 38.3(2) . . . . ?
C72 C73 C74 C70 -0.8(5) . . . . ?
Fe1 C73 C74 C70 -60.0(3) . . . . ?
C72 C73 C74 Fe1 59.2(3) . . . . ?
C71 C70 C74 C73 0.9(4) . . . . ?
C18 C70 C74 C73 -179.0(4) . . . . ?
Fe1 C70 C74 C73 59.7(3) . . . . ?
C71 C70 C74 Fe1 -58.9(3) . . . . ?
C18 C70 C74 Fe1 121.2(4) . . . . ?
C76 Fe1 C74 C73 126.7(3) . . . . ?
C79 Fe1 C74 C73 47.8(5) . . . . ?
C78 Fe1 C74 C73 -158.3(6) . . . . ?
C77 Fe1 C74 C73 167.4(3) . . . . ?
C72 Fe1 C74 C73 -36.8(3) . . . . ?
C71 Fe1 C74 C73 -80.6(3) . . . . ?
C75 Fe1 C74 C73 83.7(3) . . . . ?
C70 Fe1 C74 C73 -118.7(3) . . . . ?
C76 Fe1 C74 C70 -114.6(3) . . . . ?
C79 Fe1 C74 C70 166.5(4) . . . . ?
C78 Fe1 C74 C70 -39.6(8) . . . . ?
C77 Fe1 C74 C70 -73.9(3) . . . . ?
C73 Fe1 C74 C70 118.7(3) . . . . ?
C72 Fe1 C74 C70 81.9(3) . . . . ?
C71 Fe1 C74 C70 38.1(2) . . . . ?
C75 Fe1 C74 C70 -157.6(2) . . . . ?
N5 C35 C75 C76 25.0(6) . . . . ?
C36 C35 C75 C76 -155.5(5) . . . . ?
N5 C35 C75 C79 -155.1(4) . . . . ?
C36 C35 C75 C79 24.5(7) . . . . ?
N5 C35 C75 Fe1 116.2(4) . . . . ?
C36 C35 C75 Fe1 -64.2(5) . . . . ?
C79 Fe1 C75 C76 -118.7(4) . . . . ?
C78 Fe1 C75 C76 -80.9(3) . . . . ?
C77 Fe1 C75 C76 -37.6(3) . . . . ?
C73 Fe1 C75 C76 127.2(3) . . . . ?
C74 Fe1 C75 C76 84.4(3) . . . . ?
C72 Fe1 C75 C76 167.8(3) . . . . ?
C71 Fe1 C75 C76 -160.0(6) . . . . ?
C70 Fe1 C75 C76 49.8(5) . . . . ?
C76 Fe1 C75 C79 118.7(4) . . . . ?
C78 Fe1 C75 C79 37.8(3) . . . . ?
C77 Fe1 C75 C79 81.1(3) . . . . ?
C73 Fe1 C75 C79 -114.1(3) . . . . ?
C74 Fe1 C75 C79 -156.9(3) . . . . ?
C72 Fe1 C75 C79 -73.5(3) . . . . ?
C71 Fe1 C75 C79 -41.2(8) . . . . ?
C70 Fe1 C75 C79 168.5(4) . . . . ?
C76 Fe1 C75 C35 -122.4(5) . . . . ?
C79 Fe1 C75 C35 118.9(5) . . . . ?
C78 Fe1 C75 C35 156.6(4) . . . . ?
C77 Fe1 C75 C35 -160.1(4) . . . . ?
C73 Fe1 C75 C35 4.8(4) . . . . ?
C74 Fe1 C75 C35 -38.0(4) . . . . ?
C72 Fe1 C75 C35 45.4(4) . . . . ?
C71 Fe1 C75 C35 77.6(8) . . . . ?
C70 Fe1 C75 C35 -72.6(6) . . . . ?
C79 C75 C76 C77 1.4(4) . . . . ?
C35 C75 C76 C77 -178.6(4) . . . . ?
Fe1 C75 C76 C77 59.9(3) . . . . ?
C79 C75 C76 Fe1 -58.5(3) . . . . ?
C35 C75 C76 Fe1 121.5(4) . . . . ?
C79 Fe1 C76 C77 -80.6(3) . . . . ?
C78 Fe1 C76 C77 -36.6(3) . . . . ?
C73 Fe1 C76 C77 168.3(3) . . . . ?
C74 Fe1 C76 C77 127.2(3) . . . . ?
C72 Fe1 C76 C77 -157.4(6) . . . . ?
C71 Fe1 C76 C77 48.1(5) . . . . ?
C75 Fe1 C76 C77 -119.1(4) . . . . ?
C70 Fe1 C76 C77 83.7(3) . . . . ?
C79 Fe1 C76 C75 38.5(3) . . . . ?
C78 Fe1 C76 C75 82.5(3) . . . . ?
C77 Fe1 C76 C75 119.1(4) . . . . ?
C73 Fe1 C76 C75 -72.5(3) . . . . ?
C74 Fe1 C76 C75 -113.6(3) . . . . ?
C72 Fe1 C76 C75 -38.3(8) . . . . ?
C71 Fe1 C76 C75 167.2(4) . . . . ?
C70 Fe1 C76 C75 -157.2(2) . . . . ?
C75 C76 C77 C78 -1.5(5) . . . . ?
Fe1 C76 C77 C78 58.8(3) . . . . ?
C75 C76 C77 Fe1 -60.2(3) . . . . ?
C76 Fe1 C77 C78 -120.7(4) . . . . ?
C79 Fe1 C77 C78 -38.1(3) . . . . ?
C73 Fe1 C77 C78 -159.7(7) . . . . ?
C74 Fe1 C77 C78 166.5(3) . . . . ?
C72 Fe1 C77 C78 45.6(5) . . . . ?
C71 Fe1 C77 C78 81.2(3) . . . . ?
C75 Fe1 C77 C78 -82.9(3) . . . . ?
C70 Fe1 C77 C78 124.8(3) . . . . ?
C79 Fe1 C77 C76 82.6(3) . . . . ?
C78 Fe1 C77 C76 120.7(4) . . . . ?
C73 Fe1 C77 C76 -39.0(9) . . . . ?
C74 Fe1 C77 C76 -72.8(3) . . . . ?
C72 Fe1 C77 C76 166.3(4) . . . . ?
C71 Fe1 C77 C76 -158.1(3) . . . . ?
C75 Fe1 C77 C76 37.7(3) . . . . ?
C70 Fe1 C77 C76 -114.6(3) . . . . ?
C76 C77 C78 C79 0.9(5) . . . . ?
Fe1 C77 C78 C79 59.4(3) . . . . ?
C76 C77 C78 Fe1 -58.6(3) . . . . ?
C76 Fe1 C78 C77 36.9(3) . . . . ?
C79 Fe1 C78 C77 118.9(4) . . . . ?
C73 Fe1 C78 C77 168.6(4) . . . . ?
C74 Fe1 C78 C77 -43.7(8) . . . . ?
C72 Fe1 C78 C77 -158.8(3) . . . . ?
C71 Fe1 C78 C77 -116.2(3) . . . . ?
C75 Fe1 C78 C77 80.6(3) . . . . ?
C70 Fe1 C78 C77 -75.0(3) . . . . ?
C76 Fe1 C78 C79 -82.0(3) . . . . ?
C77 Fe1 C78 C79 -118.9(4) . . . . ?
C73 Fe1 C78 C79 49.7(5) . . . . ?
C74 Fe1 C78 C79 -162.6(6) . . . . ?
C72 Fe1 C78 C79 82.3(3) . . . . ?
C71 Fe1 C78 C79 124.9(3) . . . . ?
C75 Fe1 C78 C79 -38.4(3) . . . . ?
C70 Fe1 C78 C79 166.1(3) . . . . ?
C77 C78 C79 C75 0.0(5) . . . . ?
Fe1 C78 C79 C75 59.7(3) . . . . ?
C77 C78 C79 Fe1 -59.7(3) . . . . ?
C76 C75 C79 C78 -0.9(5) . . . . ?
C35 C75 C79 C78 179.1(4) . . . . ?
Fe1 C75 C79 C78 -59.6(3) . . . . ?
C76 C75 C79 Fe1 58.7(3) . . . . ?
C35 C75 C79 Fe1 -121.3(4) . . . . ?
C76 Fe1 C79 C78 81.2(3) . . . . ?
C77 Fe1 C79 C78 37.5(3) . . . . ?
C73 Fe1 C79 C78 -156.9(3) . . . . ?
C74 Fe1 C79 C78 169.6(4) . . . . ?
C72 Fe1 C79 C78 -115.0(3) . . . . ?
C71 Fe1 C79 C78 -74.2(4) . . . . ?
C75 Fe1 C79 C78 118.9(4) . . . . ?
C70 Fe1 C79 C78 -43.0(8) . . . . ?
C76 Fe1 C79 C75 -37.7(3) . . . . ?
C78 Fe1 C79 C75 -118.9(4) . . . . ?
C77 Fe1 C79 C75 -81.4(3) . . . . ?
C73 Fe1 C79 C75 84.2(3) . . . . ?
C74 Fe1 C79 C75 50.7(5) . . . . ?
C72 Fe1 C79 C75 126.0(3) . . . . ?
C71 Fe1 C79 C75 166.9(3) . . . . ?
C70 Fe1 C79 C75 -162.0(6) . . . . ?
N1 C1 C80 C84 21.8(6) . . . . ?
C2 C1 C80 C84 -159.6(4) . . . . ?
N1 C1 C80 C81 -158.2(4) . . . . ?
C2 C1 C80 C81 20.4(7) . . . . ?
N1 C1 C80 Fe2 113.1(4) . . . . ?
C2 C1 C80 Fe2 -68.3(5) . . . . ?
C81 Fe2 C80 C84 -118.9(4) . . . . ?
C86 Fe2 C80 C84 -161.3(6) . . . . ?
C85 Fe2 C80 C84 46.0(5) . . . . ?
C82 Fe2 C80 C84 -81.3(3) . . . . ?
C88 Fe2 C80 C84 124.4(3) . . . . ?
C89 Fe2 C80 C84 81.9(3) . . . . ?
C87 Fe2 C80 C84 165.8(3) . . . . ?
C83 Fe2 C80 C84 -37.8(3) . . . . ?
C86 Fe2 C80 C81 -42.3(7) . . . . ?
C85 Fe2 C80 C81 164.9(4) . . . . ?
C82 Fe2 C80 C81 37.6(3) . . . . ?
C84 Fe2 C80 C81 118.9(4) . . . . ?
C88 Fe2 C80 C81 -116.7(3) . . . . ?
C89 Fe2 C80 C81 -159.1(3) . . . . ?
C87 Fe2 C80 C81 -75.3(3) . . . . ?
C83 Fe2 C80 C81 81.1(3) . . . . ?
C81 Fe2 C80 C1 118.9(5) . . . . ?
C86 Fe2 C80 C1 76.6(8) . . . . ?
C85 Fe2 C80 C1 -76.2(6) . . . . ?
C82 Fe2 C80 C1 156.5(4) . . . . ?
C84 Fe2 C80 C1 -122.1(5) . . . . ?
C88 Fe2 C80 C1 2.3(4) . . . . ?
C89 Fe2 C80 C1 -40.2(4) . . . . ?
C87 Fe2 C80 C1 43.7(5) . . . . ?
C83 Fe2 C80 C1 -159.9(4) . . . . ?
C84 C80 C81 C82 -0.8(5) . . . . ?
C1 C80 C81 C82 179.2(4) . . . . ?
Fe2 C80 C81 C82 -59.7(3) . . . . ?
C84 C80 C81 Fe2 58.9(3) . . . . ?
C1 C80 C81 Fe2 -121.1(4) . . . . ?
C86 Fe2 C81 C82 -74.4(3) . . . . ?
C85 Fe2 C81 C82 -39.1(7) . . . . ?
C84 Fe2 C81 C82 81.5(3) . . . . ?
C88 Fe2 C81 C82 -158.5(3) . . . . ?
C89 Fe2 C81 C82 166.8(4) . . . . ?
C87 Fe2 C81 C82 -115.6(3) . . . . ?
C80 Fe2 C81 C82 119.4(4) . . . . ?
C83 Fe2 C81 C82 37.7(3) . . . . ?
C86 Fe2 C81 C80 166.2(3) . . . . ?
C85 Fe2 C81 C80 -158.5(5) . . . . ?
C82 Fe2 C81 C80 -119.4(4) . . . . ?
C84 Fe2 C81 C80 -37.9(3) . . . . ?
C88 Fe2 C81 C80 82.2(3) . . . . ?
C89 Fe2 C81 C80 47.4(6) . . . . ?
C87 Fe2 C81 C80 125.0(3) . . . . ?
C83 Fe2 C81 C80 -81.7(3) . . . . ?
C80 C81 C82 C83 -0.2(5) . . . . ?
Fe2 C81 C82 C83 -60.2(3) . . . . ?
C80 C81 C82 Fe2 60.0(3) . . . . ?
C81 Fe2 C82 C83 118.9(4) . . . . ?
C86 Fe2 C82 C83 -116.1(3) . . . . ?
C85 Fe2 C82 C83 -74.5(3) . . . . ?
C84 Fe2 C82 C83 37.2(3) . . . . ?
C88 Fe2 C82 C83 168.6(4) . . . . ?
C89 Fe2 C82 C83 -42.5(7) . . . . ?
C87 Fe2 C82 C83 -158.1(3) . . . . ?
C80 Fe2 C82 C83 81.1(3) . . . . ?
C86 Fe2 C82 C81 125.0(3) . . . . ?
C85 Fe2 C82 C81 166.6(3) . . . . ?
C84 Fe2 C82 C81 -81.7(3) . . . . ?
C88 Fe2 C82 C81 49.7(5) . . . . ?
C89 Fe2 C82 C81 -161.4(5) . . . . ?
C87 Fe2 C82 C81 83.0(3) . . . . ?
C80 Fe2 C82 C81 -37.8(3) . . . . ?
C83 Fe2 C82 C81 -118.9(4) . . . . ?
C81 C82 C83 C84 1.2(5) . . . . ?
Fe2 C82 C83 C84 -58.3(3) . . . . ?
C81 C82 C83 Fe2 59.5(3) . . . . ?
C81 Fe2 C83 C82 -38.0(3) . . . . ?
C86 Fe2 C83 C82 81.7(3) . . . . ?
C85 Fe2 C83 C82 124.1(3) . . . . ?
C84 Fe2 C83 C82 -120.2(4) . . . . ?
C88 Fe2 C83 C82 -163.8(6) . . . . ?
C89 Fe2 C83 C82 165.6(2) . . . . ?
C87 Fe2 C83 C82 48.8(5) . . . . ?
C80 Fe2 C83 C82 -82.2(3) . . . . ?
C81 Fe2 C83 C84 82.2(3) . . . . ?
C86 Fe2 C83 C84 -158.1(3) . . . . ?
C85 Fe2 C83 C84 -115.8(3) . . . . ?
C82 Fe2 C83 C84 120.2(4) . . . . ?
C88 Fe2 C83 C84 -43.7(8) . . . . ?
C89 Fe2 C83 C84 -74.2(3) . . . . ?
C87 Fe2 C83 C84 169.0(4) . . . . ?
C80 Fe2 C83 C84 37.9(3) . . . . ?
C82 C83 C84 C80 -1.7(5) . . . . ?
Fe2 C83 C84 C80 -59.9(3) . . . . ?
C82 C83 C84 Fe2 58.3(3) . . . . ?
C81 C80 C84 C83 1.5(5) . . . . ?
C1 C80 C84 C83 -178.5(4) . . . . ?
Fe2 C80 C84 C83 60.1(3) . . . . ?
C81 C80 C84 Fe2 -58.5(3) . . . . ?
C1 C80 C84 Fe2 121.5(4) . . . . ?
C81 Fe2 C84 C83 -80.9(3) . . . . ?
C86 Fe2 C84 C83 48.7(5) . . . . ?
C85 Fe2 C84 C83 81.7(3) . . . . ?
C82 Fe2 C84 C83 -37.0(3) . . . . ?
C88 Fe2 C84 C83 165.5(3) . . . . ?
C89 Fe2 C84 C83 125.0(3) . . . . ?
C87 Fe2 C84 C83 -163.2(6) . . . . ?
C80 Fe2 C84 C83 -118.9(4) . . . . ?
C81 Fe2 C84 C80 38.0(3) . . . . ?
C86 Fe2 C84 C80 167.6(4) . . . . ?
C85 Fe2 C84 C80 -159.4(3) . . . . ?
C82 Fe2 C84 C80 81.9(3) . . . . ?
C88 Fe2 C84 C80 -75.6(3) . . . . ?
C89 Fe2 C84 C80 -116.1(3) . . . . ?
C87 Fe2 C84 C80 -44.3(8) . . . . ?
C83 Fe2 C84 C80 118.9(4) . . . . ?
N7 C52 C85 C86 -148.7(4) . . . . ?
C53 C52 C85 C86 33.1(6) . . . . ?
N7 C52 C85 C89 30.4(6) . . . . ?
C53 C52 C85 C89 -147.8(4) . . . . ?
N7 C52 C85 Fe2 121.3(4) . . . . ?
C53 C52 C85 Fe2 -56.9(5) . . . . ?
C81 Fe2 C85 C86 -45.9(7) . . . . ?
C82 Fe2 C85 C86 -76.0(3) . . . . ?
C84 Fe2 C85 C86 -159.0(3) . . . . ?
C88 Fe2 C85 C86 80.8(3) . . . . ?
C89 Fe2 C85 C86 118.0(4) . . . . ?
C87 Fe2 C85 C86 36.9(3) . . . . ?
C80 Fe2 C85 C86 168.4(4) . . . . ?
C83 Fe2 C85 C86 -116.7(3) . . . . ?
C81 Fe2 C85 C89 -163.9(6) . . . . ?
C86 Fe2 C85 C89 -118.0(4) . . . . ?
C82 Fe2 C85 C89 166.1(3) . . . . ?
C84 Fe2 C85 C89 83.0(3) . . . . ?
C88 Fe2 C85 C89 -37.2(3) . . . . ?
C87 Fe2 C85 C89 -81.0(3) . . . . ?
C80 Fe2 C85 C89 50.4(5) . . . . ?
C83 Fe2 C85 C89 125.3(3) . . . . ?
C81 Fe2 C85 C52 74.7(7) . . . . ?
C86 Fe2 C85 C52 120.7(5) . . . . ?
C82 Fe2 C85 C52 44.7(4) . . . . ?
C84 Fe2 C85 C52 -38.3(4) . . . . ?
C88 Fe2 C85 C52 -158.5(4) . . . . ?
C89 Fe2 C85 C52 -121.3(5) . . . . ?
C87 Fe2 C85 C52 157.6(4) . . . . ?
C80 Fe2 C85 C52 -70.9(6) . . . . ?
C83 Fe2 C85 C52 4.0(4) . . . . ?
C89 C85 C86 C87 0.1(5) . . . . ?
C52 C85 C86 C87 179.4(4) . . . . ?
Fe2 C85 C86 C87 -60.0(3) . . . . ?
C89 C85 C86 Fe2 60.1(3) . . . . ?
C52 C85 C86 Fe2 -120.6(4) . . . . ?
C81 Fe2 C86 C87 -75.5(3) . . . . ?
C85 Fe2 C86 C87 120.0(4) . . . . ?
C82 Fe2 C86 C87 -116.7(3) . . . . ?
C84 Fe2 C86 C87 166.6(4) . . . . ?
C88 Fe2 C86 C87 37.8(3) . . . . ?
C89 Fe2 C86 C87 81.2(3) . . . . ?
C80 Fe2 C86 C87 -42.6(8) . . . . ?
C83 Fe2 C86 C87 -159.0(3) . . . . ?
C81 Fe2 C86 C85 164.4(3) . . . . ?
C82 Fe2 C86 C85 123.2(3) . . . . ?
C84 Fe2 C86 C85 46.6(5) . . . . ?
C88 Fe2 C86 C85 -82.2(3) . . . . ?
C89 Fe2 C86 C85 -38.8(3) . . . . ?
C87 Fe2 C86 C85 -120.0(4) . . . . ?
C80 Fe2 C86 C85 -162.6(6) . . . . ?
C83 Fe2 C86 C85 81.0(3) . . . . ?
C85 C86 C87 C88 0.4(5) . . . . ?
Fe2 C86 C87 C88 -59.0(3) . . . . ?
C85 C86 C87 Fe2 59.4(3) . . . . ?
C81 Fe2 C87 C86 124.1(3) . . . . ?
C85 Fe2 C87 C86 -37.4(3) . . . . ?
C82 Fe2 C87 C86 81.1(3) . . . . ?
C84 Fe2 C87 C86 -159.4(6) . . . . ?
C88 Fe2 C87 C86 -119.2(4) . . . . ?
C89 Fe2 C87 C86 -82.0(3) . . . . ?
C80 Fe2 C87 C86 166.0(3) . . . . ?
C83 Fe2 C87 C86 46.6(5) . . . . ?
C81 Fe2 C87 C88 -116.6(3) . . . . ?
C86 Fe2 C87 C88 119.2(4) . . . . ?
C85 Fe2 C87 C88 81.8(3) . . . . ?
C82 Fe2 C87 C88 -159.6(3) . . . . ?
C84 Fe2 C87 C88 -40.2(8) . . . . ?
C89 Fe2 C87 C88 37.2(3) . . . . ?
C80 Fe2 C87 C88 -74.7(3) . . . . ?
C83 Fe2 C87 C88 165.9(4) . . . . ?
C86 C87 C88 C89 -0.9(5) . . . . ?
Fe2 C87 C88 C89 -59.6(3) . . . . ?
C86 C87 C88 Fe2 58.7(3) . . . . ?
C81 Fe2 C88 C89 -158.3(3) . . . . ?
C86 Fe2 C88 C89 82.1(3) . . . . ?
C85 Fe2 C88 C89 38.1(3) . . . . ?
C82 Fe2 C88 C89 166.2(4) . . . . ?
C84 Fe2 C88 C89 -73.5(3) . . . . ?
C87 Fe2 C88 C89 119.5(4) . . . . ?
C80 Fe2 C88 C89 -115.2(3) . . . . ?
C83 Fe2 C88 C89 -39.7(8) . . . . ?
C81 Fe2 C88 C87 82.1(3) . . . . ?
C86 Fe2 C88 C87 -37.4(3) . . . . ?
C85 Fe2 C88 C87 -81.4(3) . . . . ?
C82 Fe2 C88 C87 46.6(5) . . . . ?
C84 Fe2 C88 C87 167.0(3) . . . . ?
C89 Fe2 C88 C87 -119.5(4) . . . . ?
C80 Fe2 C88 C87 125.3(3) . . . . ?
C83 Fe2 C88 C87 -159.3(6) . . . . ?
C87 C88 C89 C85 0.9(5) . . . . ?
Fe2 C88 C89 C85 -58.6(3) . . . . ?
C87 C88 C89 Fe2 59.5(3) . . . . ?
C86 C85 C89 C88 -0.7(5) . . . . ?
C52 C85 C89 C88 -179.9(4) . . . . ?
Fe2 C85 C89 C88 59.1(3) . . . . ?
C86 C85 C89 Fe2 -59.8(3) . . . . ?
C52 C85 C89 Fe2 121.0(4) . . . . ?
C81 Fe2 C89 C88 49.1(5) . . . . ?
C86 Fe2 C89 C88 -81.0(3) . . . . ?
C85 Fe2 C89 C88 -119.3(4) . . . . ?
C82 Fe2 C89 C88 -160.8(5) . . . . ?
C84 Fe2 C89 C88 125.6(3) . . . . ?
C87 Fe2 C89 C88 -37.6(3) . . . . ?
C80 Fe2 C89 C88 83.0(3) . . . . ?
C83 Fe2 C89 C88 166.6(3) . . . . ?
C81 Fe2 C89 C85 168.4(4) . . . . ?
C86 Fe2 C89 C85 38.3(3) . . . . ?
C82 Fe2 C89 C85 -41.4(7) . . . . ?
C84 Fe2 C89 C85 -115.1(3) . . . . ?
C88 Fe2 C89 C85 119.3(4) . . . . ?
C87 Fe2 C89 C85 81.7(3) . . . . ?
C80 Fe2 C89 C85 -157.7(2) . . . . ?
C83 Fe2 C89 C85 -74.0(3) . . . . ?
F24 P2 F13 F22 149.1(14) . . . . ?
F23 P2 F13 F22 -121(6) . . . . ?
F20 P2 F13 F22 -103.1(11) . . . . ?
F15 P2 F13 F22 17.2(12) . . . . ?
F19 P2 F13 F22 116.1(11) . . . . ?
F17 P2 F13 F22 -71.0(11) . . . . ?
F14 P2 F13 F22 160.5(11) . . . . ?
F16 P2 F13 F22 -154.9(10) . . . . ?
F18 P2 F13 F22 -8.7(13) . . . . ?
F21 P2 F13 F22 74.7(10) . . . . ?
F23 P2 F13 F24 90(6) . . . . ?
F20 P2 F13 F24 107.8(11) . . . . ?
F15 P2 F13 F24 -131.9(12) . . . . ?
F22 P2 F13 F24 -149.1(14) . . . . ?
F19 P2 F13 F24 -33.0(9) . . . . ?
F17 P2 F13 F24 139.9(11) . . . . ?
F14 P2 F13 F24 11.4(13) . . . . ?
F16 P2 F13 F24 56.0(9) . . . . ?
F18 P2 F13 F24 -157.9(11) . . . . ?
F21 P2 F13 F24 -74.5(10) . . . . ?
F24 P2 F14 F23 175.2(13) . . . . ?
F20 P2 F14 F23 70.3(13) . . . . ?
F15 P2 F14 F23 -59.3(14) . . . . ?
F22 P2 F14 F23 -76(3) . . . . ?
F19 P2 F14 F23 -144.4(15) . . . . ?
F17 P2 F14 F23 48.7(15) . . . . ?
F16 P2 F14 F23 120.2(11) . . . . ?
F13 P2 F14 F23 166.4(10) . . . . ?
F18 P2 F14 F23 -21.7(12) . . . . ?
F21 P2 F14 F23 -99.7(12) . . . . ?
F24 P2 F14 F19 -40.4(8) . . . . ?
F23 P2 F14 F19 144.4(15) . . . . ?
F20 P2 F14 F19 -145.3(11) . . . . ?
F15 P2 F14 F19 85.1(12) . . . . ?
F22 P2 F14 F19 68(4) . . . . ?
F17 P2 F14 F19 -166.8(10) . . . . ?
F16 P2 F14 F19 -95.4(9) . . . . ?
F13 P2 F14 F19 -49.1(12) . . . . ?
F18 P2 F14 F19 122.8(9) . . . . ?
F21 P2 F14 F19 44.8(7) . . . . ?
F24 P2 F15 F22 -60.3(18) . . . . ?
F23 P2 F15 F22 154.6(14) . . . . ?
F20 P2 F15 F22 70.2(16) . . . . ?
F19 P2 F15 F22 -104.5(14) . . . . ?
F17 P2 F15 F22 63.8(15) . . . . ?
F14 P2 F15 F22 -172.9(13) . . . . ?
F16 P2 F15 F22 9(4) . . . . ?
F13 P2 F15 F22 -19.7(14) . . . . ?
F18 P2 F15 F22 134.9(19) . . . . ?
F21 P2 F15 F22 -125.1(16) . . . . ?
F24 P2 F15 F18 164.8(13) . . . . ?
F23 P2 F15 F18 19.7(11) . . . . ?
F20 P2 F15 F18 -64.7(13) . . . . ?
F22 P2 F15 F18 -134.9(19) . . . . ?
F19 P2 F15 F18 120.6(11) . . . . ?
F17 P2 F15 F18 -71.1(11) . . . . ?
F14 P2 F15 F18 52.2(13) . . . . ?
F16 P2 F15 F18 -126(2) . . . . ?
F13 P2 F15 F18 -154.6(10) . . . . ?
F21 P2 F15 F18 100.0(10) . . . . ?
F24 P2 F15 F21 64.8(13) . . . . ?
F23 P2 F15 F21 -80.3(8) . . . . ?
F20 P2 F15 F21 -164.7(8) . . . . ?
F22 P2 F15 F21 125.1(16) . . . . ?
F19 P2 F15 F21 20.6(9) . . . . ?
F17 P2 F15 F21 -171.1(9) . . . . ?
F14 P2 F15 F21 -47.7(11) . . . . ?
F16 P2 F15 F21 134(2) . . . . ?
F13 P2 F15 F21 105.4(7) . . . . ?
F18 P2 F15 F21 -100.0(10) . . . . ?
F24 P2 F16 F20 149.9(14) . . . . ?
F23 P2 F16 F20 -74.9(10) . . . . ?
F15 P2 F16 F20 71(3) . . . . ?
F22 P2 F16 F20 78.3(10) . . . . ?
F19 P2 F16 F20 -173.9(9) . . . . ?
F17 P2 F16 F20 15.9(11) . . . . ?
F14 P2 F16 F20 -107.1(9) . . . . ?
F13 P2 F16 F20 100.4(8) . . . . ?
F18 P2 F16 F20 -40.9(11) . . . . ?
F21 P2 F16 F20 -164.0(8) . . . . ?
F23 P2 F16 F24 135.2(13) . . . . ?
F20 P2 F16 F24 -149.9(14) . . . . ?
F15 P2 F16 F24 -78(3) . . . . ?
F22 P2 F16 F24 -71.6(14) . . . . ?
F19 P2 F16 F24 36.2(12) . . . . ?
F17 P2 F16 F24 -134.1(14) . . . . ?
F14 P2 F16 F24 103.0(13) . . . . ?
F13 P2 F16 F24 -49.5(11) . . . . ?
F18 P2 F16 F24 169.2(14) . . . . ?
F21 P2 F16 F24 46.0(13) . . . . ?
F24 P2 F17 F20 -68(2) . . . . ?
F23 P2 F17 F20 69.8(19) . . . . ?
F15 P2 F17 F20 169.9(19) . . . . ?
F22 P2 F17 F20 -152(2) . . . . ?
F19 P2 F17 F20 -71(4) . . . . ?
F14 P2 F17 F20 42(2) . . . . ?
F16 P2 F17 F20 -23.6(17) . . . . ?
F13 P2 F17 F20 -103.6(18) . . . . ?
F18 P2 F17 F20 121(2) . . . . ?
F21 P2 F17 F20 156.3(13) . . . . ?
F22 F15 F18 F23 -73(2) . . . . ?
P2 F15 F18 F23 -20.7(11) . . . . ?
F21 F15 F18 F23 45.5(13) . . . . ?
F22 F15 F18 P2 -52.5(14) . . . . ?
F21 F15 F18 P2 66.2(6) . . . . ?
F24 P2 F18 F15 -53(4) . . . . ?
F23 P2 F18 F15 -155.4(14) . . . . ?
F20 P2 F18 F15 128.6(11) . . . . ?
F22 P2 F18 F15 27.8(12) . . . . ?
F19 P2 F18 F15 -76.4(12) . . . . ?
F17 P2 F18 F15 100.5(13) . . . . ?
F14 P2 F18 F15 -138.8(11) . . . . ?
F16 P2 F18 F15 160.2(11) . . . . ?
F13 P2 F18 F15 34.4(13) . . . . ?
F21 P2 F18 F15 -59.8(10) . . . . ?
F24 P2 F18 F23 103(4) . . . . ?
F20 P2 F18 F23 -76.0(9) . . . . ?
F15 P2 F18 F23 155.4(14) . . . . ?
F22 P2 F18 F23 -176.7(10) . . . . ?
F19 P2 F18 F23 79.0(11) . . . . ?
F17 P2 F18 F23 -104.0(11) . . . . ?
F14 P2 F18 F23 16.6(9) . . . . ?
F16 P2 F18 F23 -44.4(11) . . . . ?
F13 P2 F18 F23 -170.1(8) . . . . ?
F21 P2 F18 F23 95.6(8) . . . . ?
F23 P2 F19 F24 -137.0(13) . . . . ?
F20 P2 F19 F24 -51.4(17) . . . . ?
F15 P2 F19 F24 121.2(14) . . . . ?
F22 P2 F19 F24 80.0(14) . . . . ?
F17 P2 F19 F24 3(4) . . . . ?
F14 P2 F19 F24 -115.7(15) . . . . ?
F16 P2 F19 F24 -43.7(13) . . . . ?
F13 P2 F19 F24 35.8(12) . . . . ?
F18 P2 F19 F24 170.6(14) . . . . ?
F21 P2 F19 F24 147.0(15) . . . . ?
F24 P2 F19 F21 -147.0(15) . . . . ?
F23 P2 F19 F21 76.1(9) . . . . ?
F20 P2 F19 F21 161.6(11) . . . . ?
F15 P2 F19 F21 -25.7(10) . . . . ?
F22 P2 F19 F21 -66.9(11) . . . . ?
F17 P2 F19 F21 -143(3) . . . . ?
F14 P2 F19 F21 97.4(12) . . . . ?
F16 P2 F19 F21 169.4(8) . . . . ?
F13 P2 F19 F21 -111.2(8) . . . . ?
F18 P2 F19 F21 23.6(12) . . . . ?
F24 P2 F19 F14 115.7(15) . . . . ?
F23 P2 F19 F14 -21.3(10) . . . . ?
F20 P2 F19 F14 64.3(15) . . . . ?
F15 P2 F19 F14 -123.1(11) . . . . ?
F22 P2 F19 F14 -164.3(11) . . . . ?
F17 P2 F19 F14 119(3) . . . . ?
F16 P2 F19 F14 72.0(9) . . . . ?
F13 P2 F19 F14 151.5(10) . . . . ?
F18 P2 F19 F14 -73.7(11) . . . . ?
F21 P2 F19 F14 -97.4(12) . . . . ?
F23 F14 F19 F24 87(2) . . . . ?
P2 F14 F19 F24 55.5(10) . . . . ?
F23 F14 F19 F21 -43.4(17) . . . . ?
P2 F14 F19 F21 -75.3(8) . . . . ?
F23 F14 F19 P2 31.9(13) . . . . ?
P2 F17 F20 F16 47(2) . . . . ?
F24 F16 F20 F17 -26(3) . . . . ?
P2 F16 F20 F17 -51(3) . . . . ?
F24 F16 F20 P2 25.2(11) . . . . ?
F24 P2 F20 F17 124(2) . . . . ?
F23 P2 F20 F17 -108(2) . . . . ?
F15 P2 F20 F17 -12(2) . . . . ?
F22 P2 F20 F17 27(2) . . . . ?
F19 P2 F20 F17 159.9(16) . . . . ?
F14 P2 F20 F17 -143.8(19) . . . . ?
F16 P2 F20 F17 150(2) . . . . ?
F13 P2 F20 F17 75.0(19) . . . . ?
F18 P2 F20 F17 -56.0(19) . . . . ?
F21 P2 F20 F17 -95(3) . . . . ?
F24 P2 F20 F16 -25.8(12) . . . . ?
F23 P2 F20 F16 102.1(9) . . . . ?
F15 P2 F20 F16 -161.9(9) . . . . ?
F22 P2 F20 F16 -123.1(9) . . . . ?
F19 P2 F20 F16 9.7(14) . . . . ?
F17 P2 F20 F16 -150(2) . . . . ?
F14 P2 F20 F16 66.0(9) . . . . ?
F13 P2 F20 F16 -75.2(7) . . . . ?
F18 P2 F20 F16 153.8(8) . . . . ?
F21 P2 F20 F16 115(3) . . . . ?
F24 F19 F21 F15 -16(2) . . . . ?
P2 F19 F21 F15 24.5(9) . . . . ?
F14 F19 F21 F15 84.2(9) . . . . ?
F24 F19 F21 P2 -40.4(17) . . . . ?
F14 F19 F21 P2 59.7(4) . . . . ?
F22 F15 F21 F19 29.7(19) . . . . ?
F18 F15 F21 F19 -97.7(12) . . . . ?
P2 F15 F21 F19 -26.4(10) . . . . ?
F22 F15 F21 P2 56.1(12) . . . . ?
F18 F15 F21 P2 -71.3(8) . . . . ?
F24 P2 F21 F19 23.1(12) . . . . ?
F23 P2 F21 F19 -106.3(11) . . . . ?
F20 P2 F21 F19 -119(3) . . . . ?
F15 P2 F21 F19 150.0(12) . . . . ?
F22 P2 F21 F19 117.5(10) . . . . ?
F17 P2 F21 F19 166.0(14) . . . . ?
F14 P2 F21 F19 -68.9(11) . . . . ?
F16 P2 F21 F19 -14.2(10) . . . . ?
F13 P2 F21 F19 71.3(9) . . . . ?
F18 P2 F21 F19 -159.0(11) . . . . ?
F24 P2 F21 F15 -126.8(12) . . . . ?
F23 P2 F21 F15 103.7(10) . . . . ?
F20 P2 F21 F15 91(3) . . . . ?
F22 P2 F21 F15 -32.4(9) . . . . ?
F19 P2 F21 F15 -150.0(12) . . . . ?
F17 P2 F21 F15 16.0(16) . . . . ?
F14 P2 F21 F15 141.1(11) . . . . ?
F16 P2 F21 F15 -164.2(9) . . . . ?
F13 P2 F21 F15 -78.7(9) . . . . ?
F18 P2 F21 F15 51.0(9) . . . . ?
F18 F15 F22 F13 92(3) . . . . ?
P2 F15 F22 F13 38(2) . . . . ?
F21 F15 F22 F13 -17(3) . . . . ?
F18 F15 F22 P2 54.2(14) . . . . ?
F21 F15 F22 P2 -55.0(10) . . . . ?
F24 F13 F22 F15 -11(3) . . . . ?
P2 F13 F22 F15 -37(2) . . . . ?
F24 F13 F22 P2 26.1(12) . . . . ?
F24 P2 F22 F15 129.8(15) . . . . ?
F23 P2 F22 F15 -37(2) . . . . ?
F20 P2 F22 F15 -124.2(15) . . . . ?
F19 P2 F22 F15 84.7(15) . . . . ?
F17 P2 F22 F15 -108.9(16) . . . . ?
F14 P2 F22 F15 22(4) . . . . ?
F16 P2 F22 F15 -177.1(12) . . . . ?
F13 P2 F22 F15 153.2(19) . . . . ?
F18 P2 F22 F15 -33.4(14) . . . . ?
F21 P2 F22 F15 44.7(14) . . . . ?
F24 P2 F22 F13 -23.4(11) . . . . ?
F23 P2 F22 F13 169.6(9) . . . . ?
F20 P2 F22 F13 82.6(11) . . . . ?
F15 P2 F22 F13 -153.2(19) . . . . ?
F19 P2 F22 F13 -68.6(11) . . . . ?
F17 P2 F22 F13 97.8(11) . . . . ?
F14 P2 F22 F13 -132(3) . . . . ?
F16 P2 F22 F13 29.7(11) . . . . ?
F18 P2 F22 F13 173.3(10) . . . . ?
F21 P2 F22 F13 -108.5(9) . . . . ?
P2 F14 F23 F18 46(2) . . . . ?
F19 F14 F23 F18 17(3) . . . . ?
F19 F14 F23 P2 -28.5(11) . . . . ?
F15 F18 F23 F14 -27(3) . . . . ?
P2 F18 F23 F14 -48(3) . . . . ?
F15 F18 F23 P2 21.0(12) . . . . ?
F24 P2 F23 F14 -6.2(17) . . . . ?
F20 P2 F23 F14 -107.3(13) . . . . ?
F15 P2 F23 F14 133.4(13) . . . . ?
F22 P2 F23 F14 157.1(13) . . . . ?
F19 P2 F23 F14 32.9(13) . . . . ?
F17 P2 F23 F14 -138.7(12) . . . . ?
F16 P2 F23 F14 -55.8(12) . . . . ?
F13 P2 F23 F14 -89(6) . . . . ?
F18 P2 F23 F14 152.4(16) . . . . ?
F21 P2 F23 F14 75.5(12) . . . . ?
F24 P2 F23 F18 -158.6(11) . . . . ?
F20 P2 F23 F18 100.3(10) . . . . ?
F15 P2 F23 F18 -19.0(11) . . . . ?
F22 P2 F23 F18 4.7(15) . . . . ?
F19 P2 F23 F18 -119.5(10) . . . . ?
F17 P2 F23 F18 68.9(9) . . . . ?
F14 P2 F23 F18 -152.4(16) . . . . ?
F16 P2 F23 F18 151.8(8) . . . . ?
F13 P2 F23 F18 119(6) . . . . ?
F21 P2 F23 F18 -76.9(8) . . . . ?
F21 F19 F24 F13 -12(3) . . . . ?
P2 F19 F24 F13 -56.7(14) . . . . ?
F14 F19 F24 F13 -109.0(17) . . . . ?
F21 F19 F24 P2 44.2(18) . . . . ?
F14 F19 F24 P2 -52.3(9) . . . . ?
F21 F19 F24 F16 99.0(19) . . . . ?
P2 F19 F24 F16 54.8(10) . . . . ?
F14 F19 F24 F16 2.4(16) . . . . ?
F22 F13 F24 F19 28(2) . . . . ?
P2 F13 F24 F19 54.2(14) . . . . ?
F22 F13 F24 P2 -26.6(11) . . . . ?
F22 F13 F24 F16 -91.5(11) . . . . ?
P2 F13 F24 F16 -64.9(8) . . . . ?
F23 P2 F24 F19 60.1(13) . . . . ?
F20 P2 F24 F19 149.3(10) . . . . ?
F15 P2 F24 F19 -73.5(15) . . . . ?
F22 P2 F24 F19 -108.3(12) . . . . ?
F17 P2 F24 F19 -179.1(10) . . . . ?
F14 P2 F24 F19 56.3(11) . . . . ?
F16 P2 F24 F19 124.8(15) . . . . ?
F13 P2 F24 F19 -130.9(14) . . . . ?
F18 P2 F24 F19 -29(5) . . . . ?
F21 P2 F24 F19 -22.4(10) . . . . ?
F23 P2 F24 F13 -169.0(7) . . . . ?
F20 P2 F24 F13 -79.8(9) . . . . ?
F15 P2 F24 F13 57.3(13) . . . . ?
F22 P2 F24 F13 22.6(10) . . . . ?
F19 P2 F24 F13 130.9(14) . . . . ?
F17 P2 F24 F13 -48.2(13) . . . . ?
F14 P2 F24 F13 -172.8(9) . . . . ?
F16 P2 F24 F13 -104.3(11) . . . . ?
F18 P2 F24 F13 101(4) . . . . ?
F21 P2 F24 F13 108.5(8) . . . . ?
F23 P2 F24 F16 -64.7(12) . . . . ?
F20 P2 F24 F16 24.5(10) . . . . ?
F15 P2 F24 F16 161.7(9) . . . . ?
F22 P2 F24 F16 126.9(10) . . . . ?
F19 P2 F24 F16 -124.8(15) . . . . ?
F17 P2 F24 F16 56.1(13) . . . . ?
F14 P2 F24 F16 -68.5(9) . . . . ?
F13 P2 F24 F16 104.3(11) . . . . ?
F18 P2 F24 F16 -154(3) . . . . ?
F21 P2 F24 F16 -147.2(9) . . . . ?
F20 F16 F24 F19 -81.2(18) . . . . ?
P2 F16 F24 F19 -55.3(10) . . . . ?
F20 F16 F24 F13 44.1(13) . . . . ?
P2 F16 F24 F13 69.9(7) . . . . ?
F20 F16 F24 P2 -25.8(11) . . . . ?
C106 C101 C102 C103 2.6(9) . . . . ?
C100 C101 C102 C103 -175.6(7) . . . . ?
C101 C102 C103 C104 -1.3(10) . . . . ?
C102 C103 C104 C105 -0.1(11) . . . . ?
C103 C104 C105 C106 0.1(11) . . . . ?
C102 C101 C106 C105 -2.7(9) . . . . ?
C100 C101 C106 C105 175.6(6) . . . . ?
C104 C105 C106 C101 1.4(10) . . . . ?
C113 C108 C109 C110 3.2(14) . . . . ?
C107 C108 C109 C110 178.4(10) . . . . ?
C108 C109 C110 C111 -1.7(14) . . . . ?
C109 C110 C111 C112 0.6(15) . . . . ?
C110 C111 C112 C113 -1.0(18) . . . . ?
C109 C108 C113 C112 -3.4(15) . . . . ?
C107 C108 C113 C112 -178.9(11) . . . . ?
C111 C112 C113 C108 2.6(18) . . . . ?
C120 C115 C116 C117 0.1(12) . . . . ?
C114 C115 C116 C117 177.2(8) . . . . ?
C115 C116 C117 C118 1.6(12) . . . . ?
C116 C117 C118 C119 -1.3(12) . . . . ?
C117 C118 C119 C120 -0.7(12) . . . . ?
C118 C119 C120 C115 2.4(12) . . . . ?
C116 C115 C120 C119 -2.1(12) . . . . ?
C114 C115 C120 C119 -179.2(9) . . . . ?
C141 Cl4A Cl4B C140 13(2) . . . . ?
C140 Cl4A Cl4B C141 -13(2) . . . . ?
Cl4A Cl4B C140 C141 -20(3) . . . . ?
Cl4A Cl4B C140 Cl3 48(10) . . . . ?
C141 Cl4B C140 Cl3 68(9) . . . . ?
C141 Cl4B C140 Cl4A 20(3) . . . . ?
C141 Cl3 C140 Cl4B -78(9) . . . . ?
C141 Cl3 C140 Cl4A -46(2) . . . . ?
C141 Cl4A C140 Cl4B -161(3) . . . . ?
Cl4B Cl4A C140 C141 161(3) . . . . ?
Cl4B Cl4A C140 Cl3 -157(4) . . . . ?
C141 Cl4A C140 Cl3 42(2) . . . . ?
Cl4B C140 C141 Cl3 154(3) . . . . ?
Cl4A C140 C141 Cl3 141.9(11) . . . . ?
Cl3 C140 C141 Cl4B -154(3) . . . . ?
Cl4A C140 C141 Cl4B -11.8(19) . . . . ?
Cl4B C140 C141 Cl4A 11.8(19) . . . . ?
Cl3 C140 C141 Cl4A -141.9(11) . . . . ?
C140 Cl3 C141 Cl4B 13.1(14) . . . . ?
C140 Cl3 C141 Cl4A 40.6(15) . . . . ?
Cl4A Cl4B C141 C140 161(3) . . . . ?
C140 Cl4B C141 Cl3 -25(3) . . . . ?
Cl4A Cl4B C141 Cl3 136.1(10) . . . . ?
C140 Cl4B C141 Cl4A -161(3) . . . . ?
Cl4B Cl4A C141 C140 -10.5(17) . . . . ?
Cl4B Cl4A C141 Cl3 -53.8(12) . . . . ?
C140 Cl4A C141 Cl3 -43.3(17) . . . . ?
C140 Cl4A C141 Cl4B 10.5(17) . . . . ?
